data_7235171
loop_
_publ_author_name
'Zunzhi Wang'
'Rongjin Li'
'Yulan Chen'
'Yuan-Zhi Tan'
'Zeyi Tu'
'Xuejiao J. Gao'
'Huanli Dong'
'Yuanping Yi'
'Yu Zhang'
'Wenping Hu'
'Klaus Mullen'
'Long Chen'

_publ_section_title
;
 A novel angularly fused bistetracene: facile synthesis, crystal packing
 and single-crystal field effect transistors
;
_journal_name_full 'Journal of Materials Chemistry C'
_journal_page_first 1308
_journal_page_last 1312
_journal_paper_doi 10.1039/C6TC04365H
_journal_volume 5
_journal_year 2017
_chemical_formula_moiety '2(C63 H76 Si3)'
_chemical_formula_sum 'C126 H152 Si6'
_chemical_formula_weight 1835.01
_space_group_crystal_system orthorhombic
_space_group_IT_number 33
_space_group_name_Hall 'P 2c -2n'
_space_group_name_H-M_alt 'P n a 21'
_atom_sites_solution_hydrogens geom
_atom_sites_solution_primary iterative
_cell_angle_alpha 90
_cell_angle_beta 90
_cell_angle_gamma 90
_cell_formula_units_Z 4
_cell_length_a 33.707(2)
_cell_length_b 16.5828(12)
_cell_length_c 19.1233(11)
_cell_measurement_reflns_used 1243
_cell_measurement_temperature 105.5(10)
_cell_measurement_theta_max 46.5440
_cell_measurement_theta_min 4.3910
_cell_volume 10689.1(12)
_computing_cell_refinement
;
CrysAlisPro, Agilent Technologies,
Version 1.171.37.35 (release 13-08-2014 CrysAlis171 .NET)
(compiled Aug 13 2014,18:06:01)
;
_computing_data_collection
;
CrysAlisPro, Agilent Technologies,
Version 1.171.37.35 (release 13-08-2014 CrysAlis171 .NET)
(compiled Aug 13 2014,18:06:01)
;
_computing_data_reduction
;
CrysAlisPro, Agilent Technologies,
Version 1.171.37.35 (release 13-08-2014 CrysAlis171 .NET)
(compiled Aug 13 2014,18:06:01)
;
_computing_molecular_graphics 'Olex2 (Dolomanov et al., 2009)'
_computing_publication_material 'Olex2 (Dolomanov et al., 2009)'
_computing_structure_refinement 'ShelXL (Sheldrick, 2015)'
_computing_structure_solution
;
Superflip (Palatinus & Chapuis, 2007;Palatinus & van der Lee, 2008;
Palatinus et al., 2012)
;
_diffrn_ambient_environment N~2~
_diffrn_ambient_temperature 105.5(10)
_diffrn_detector 'CCD plate'
_diffrn_detector_area_resol_mean 10.3415
_diffrn_detector_type Atlas
_diffrn_measured_fraction_theta_full 0.926
_diffrn_measured_fraction_theta_max 0.972
_diffrn_measurement_details
;
#__ type_ start__ end____ width___ exp.time_
  1 omega -119.00  -93.00   1.0000   15.0000
omega____ theta____ kappa____ phi______ frames
    -      -41.7424  -99.0000   30.0000 26

#__ type_ start__ end____ width___ exp.time_
  2 omega -124.00  -99.00   1.0000   15.0000
omega____ theta____ kappa____ phi______ frames
    -      -41.7424  -99.0000  -60.0000 25

#__ type_ start__ end____ width___ exp.time_
  3 omega -124.00  -92.00   1.0000   15.0000
omega____ theta____ kappa____ phi______ frames
    -      -41.7424  -99.0000 -150.0000 32

#__ type_ start__ end____ width___ exp.time_
  4 omega -118.00  -80.00   1.0000   15.0000
omega____ theta____ kappa____ phi______ frames
    -      -41.7424  -99.0000  120.0000 38

#__ type_ start__ end____ width___ exp.time_
  5 omega   85.00  121.00   1.0000   15.0000
omega____ theta____ kappa____ phi______ frames
    -       41.7424  178.0000  120.0000 36

#__ type_ start__ end____ width___ exp.time_
  6 omega   14.00   65.00   1.0000   60.0000
omega____ theta____ kappa____ phi______ frames
    -       90.7981  -30.0000  150.0000 51

#__ type_ start__ end____ width___ exp.time_
  7 omega  102.00  163.00   1.0000   60.0000
omega____ theta____ kappa____ phi______ frames
    -       90.7981  125.0000 -120.0000 61

#__ type_ start__ end____ width___ exp.time_
  8 omega  109.00  159.00   1.0000   60.0000
omega____ theta____ kappa____ phi______ frames
    -       90.7981  125.0000 -180.0000 50

#__ type_ start__ end____ width___ exp.time_
  9 omega    9.00   85.00   1.0000   60.0000
omega____ theta____ kappa____ phi______ frames
    -       90.7981  -15.0000 -150.0000 76
;
_diffrn_measurement_device 'four-circle diffractometer'
_diffrn_measurement_device_type 'SuperNova, Dual, Cu at zero, Atlas'
_diffrn_measurement_method '\w scans'
_diffrn_orient_matrix_UB_11 0.0335810000
_diffrn_orient_matrix_UB_12 -0.0609677000
_diffrn_orient_matrix_UB_13 -0.0134785000
_diffrn_orient_matrix_UB_21 0.0299814000
_diffrn_orient_matrix_UB_22 0.0580686000
_diffrn_orient_matrix_UB_23 0.0341976000
_diffrn_orient_matrix_UB_31 -0.0079716000
_diffrn_orient_matrix_UB_32 -0.0391184000
_diffrn_orient_matrix_UB_33 0.0717160000
_diffrn_radiation_monochromator mirror
_diffrn_radiation_probe x-ray
_diffrn_radiation_type CuK\a
_diffrn_radiation_wavelength 1.54184
_diffrn_reflns_av_R_equivalents 0.1867
_diffrn_reflns_av_unetI/netI 0.2700
_diffrn_reflns_Laue_measured_fraction_full 0.926
_diffrn_reflns_Laue_measured_fraction_max 0.972
_diffrn_reflns_limit_h_max 38
_diffrn_reflns_limit_h_min -39
_diffrn_reflns_limit_k_max 17
_diffrn_reflns_limit_k_min -19
_diffrn_reflns_limit_l_max 22
_diffrn_reflns_limit_l_min -12
_diffrn_reflns_number 24659
_diffrn_reflns_point_group_measured_fraction_full 0.649
_diffrn_reflns_point_group_measured_fraction_max 0.681
_diffrn_reflns_theta_full 67.684
_diffrn_reflns_theta_max 65.531
_diffrn_reflns_theta_min 3.764
_diffrn_source 'sealed X-ray tube'
_diffrn_source_type 'SuperNova (Cu) X-ray Source'
_exptl_absorpt_coefficient_mu 1.094
_exptl_absorpt_correction_T_max 1.00000
_exptl_absorpt_correction_T_min 0.56707
_exptl_absorpt_correction_type multi-scan
_exptl_absorpt_process_details
;
CrysAlisPro, Agilent Technologies,
Version 1.171.37.35 (release 13-08-2014 CrysAlis171 .NET)
(compiled Aug 13 2014,18:06:01)
Empirical absorption correction using spherical harmonics,
 implemented in SCALE3 ABSPACK scaling algorithm.
;
_exptl_crystal_colour 'metallic green'
_exptl_crystal_colour_lustre metallic
_exptl_crystal_colour_modifier .
_exptl_crystal_colour_primary green
_exptl_crystal_density_diffrn 1.140
_exptl_crystal_F_000 3968
_exptl_crystal_size_max 0.13
_exptl_crystal_size_mid 0.07
_exptl_crystal_size_min 0.03
_refine_diff_density_max 0.286
_refine_diff_density_min -0.269
_refine_diff_density_rms 0.054
_refine_ls_abs_structure_details
;
 Classical Flack method preferred over Parsons because s.u. lower.
;
_refine_ls_abs_structure_Flack -0.05(8)
_refine_ls_extinction_coef .
_refine_ls_extinction_method none
_refine_ls_goodness_of_fit_ref 1.051
_refine_ls_hydrogen_treatment constr
_refine_ls_matrix_type full
_refine_ls_number_parameters 1143
_refine_ls_number_reflns 12544
_refine_ls_number_restraints 694
_refine_ls_restrained_S_all 1.043
_refine_ls_R_factor_all 0.2881
_refine_ls_R_factor_gt 0.1100
_refine_ls_shift/su_max 0.000
_refine_ls_shift/su_mean 0.000
_refine_ls_structure_factor_coef Fsqd
_refine_ls_weighting_details 'w=1/[\s^2^(Fo^2^)+(0.0453P)^2^] where P=(Fo^2^+2Fc^2^)/3'
_refine_ls_weighting_scheme calc
_refine_ls_wR_factor_gt 0.2010
_refine_ls_wR_factor_ref 0.2958
_reflns_Friedel_coverage 0.357
_reflns_Friedel_fraction_full 0.353
_reflns_Friedel_fraction_max 0.371
_reflns_number_gt 3897
_reflns_number_total 12544
_reflns_threshold_expression 'I > 2\s(I)'
_cod_data_source_file J-Mater-Chem-C-2017-5-1308.cif
_cod_data_source_block exp_5990
_cod_original_cell_volume 10689.1(13)
_cod_database_code 7235171
_shelx_space_group_comment
;
The symmetry employed for this shelxl refinement is uniquely defined
by the following loop, which should always be used as a source of
symmetry information in preference to the above space-group names.
They are only intended as comments.
;
_shelx_estimated_absorpt_t_max 0.968
_shelx_estimated_absorpt_t_min 0.871
_reflns_odcompleteness_completeness 99.82
_reflns_odcompleteness_iscentric 1
_reflns_odcompleteness_theta 61.08
_olex2_refinement_description
;
1. Fixed Uiso
 At 1.2 times of:
  All C(H) groups, All C(H,H) groups
 At 1.5 times of:
  All C(H,H,H) groups
2. Restrained distances
 C8AA-C17
 1.55 with sigma of 0.02
 C0BA-C75
 1.55 with sigma of 0.02
 C8AA-C0AA
 1.55 with sigma of 0.02
 C0BA-C80
 1.55 with sigma of 0.02
 C1C-C2BA
 1.55 with sigma of 0.01
 C91-C1O
 1.55 with sigma of 0.02
 C1I-C1O
 1.55 with sigma of 0.02
3. Uiso/Uaniso restraints and constraints
C1G \\sim C95 \\sim C5BA: within 1.7A with sigma of 0.01 and sigma for terminal
atoms of 0.08
C1E \\sim C85 \\sim C20: within 1.7A with sigma of 0.04 and sigma for terminal
atoms of 0.08
Uanis(C17) \\sim Ueq: with sigma of 0.005 and sigma for terminal atoms of 0.02
Uanis(C0AA) \\sim Ueq, Uanis(C8AA) \\sim Ueq, Uanis(C4CA) \\sim Ueq,
Uanis(C9BA) \\sim Ueq, Uanis(C3) \\sim Ueq, Uanis(C0CA) \\sim Ueq, Uanis(C5)
\\sim Ueq, Uanis(C6) \\sim Ueq, Uanis(C7) \\sim Ueq, Uanis(C5AA) \\sim Ueq,
Uanis(C9) \\sim Ueq, Uanis(C10) \\sim Ueq, Uanis(C11) \\sim Ueq, Uanis(C12)
\\sim Ueq, Uanis(C13) \\sim Ueq, Uanis(C14) \\sim Ueq, Uanis(C15) \\sim Ueq,
Uanis(C9AA) \\sim Ueq, Uanis(C4AA) \\sim Ueq, Uanis(C18) \\sim Ueq, Uanis(C19)
\\sim Ueq, Uanis(C7AA) \\sim Ueq, Uanis(C21) \\sim Ueq, Uanis(C22) \\sim Ueq,
Uanis(C23) \\sim Ueq, Uanis(C24) \\sim Ueq, Uanis(C25) \\sim Ueq, Uanis(C26)
\\sim Ueq, Uanis(C27) \\sim Ueq, Uanis(C28) \\sim Ueq, Uanis(C29) \\sim Ueq,
Uanis(C30) \\sim Ueq, Uanis(C31) \\sim Ueq, Uanis(C32) \\sim Ueq, Uanis(C3CA)
\\sim Ueq, Uanis(C34) \\sim Ueq, Uanis(C35) \\sim Ueq, Uanis(C36) \\sim Ueq,
Uanis(C37) \\sim Ueq, Uanis(C38) \\sim Ueq, Uanis(C39) \\sim Ueq, Uanis(C40)
\\sim Ueq, Uanis(C5CA) \\sim Ueq, Uanis(C42) \\sim Ueq, Uanis(C43) \\sim Ueq,
Uanis(C44) \\sim Ueq, Uanis(C45) \\sim Ueq, Uanis(C46) \\sim Ueq, Uanis(C47)
\\sim Ueq, Uanis(C48) \\sim Ueq, Uanis(C49) \\sim Ueq, Uanis(C50) \\sim Ueq,
Uanis(C51) \\sim Ueq, Uanis(C52) \\sim Ueq, Uanis(C53) \\sim Ueq, Uanis(C54)
\\sim Ueq, Uanis(C55) \\sim Ueq, Uanis(C57) \\sim Ueq, Uanis(C58) \\sim Ueq,
Uanis(C59) \\sim Ueq, Uanis(C60) \\sim Ueq, Uanis(C61) \\sim Ueq, Uanis(C62)
\\sim Ueq, Uanis(C63) \\sim Ueq, Uanis(C64) \\sim Ueq, Uanis(C65) \\sim Ueq,
Uanis(C66) \\sim Ueq, Uanis(C67) \\sim Ueq, Uanis(C68) \\sim Ueq, Uanis(C69)
\\sim Ueq, Uanis(C70) \\sim Ueq, Uanis(C71) \\sim Ueq, Uanis(C72) \\sim Ueq,
Uanis(C73) \\sim Ueq, Uanis(C75) \\sim Ueq, Uanis(C76) \\sim Ueq, Uanis(C77)
\\sim Ueq, Uanis(C78) \\sim Ueq, Uanis(C79) \\sim Ueq, Uanis(C80) \\sim Ueq,
Uanis(C81) \\sim Ueq, Uanis(C82) \\sim Ueq, Uanis(C83) \\sim Ueq, Uanis(C84)
\\sim Ueq, Uanis(C86) \\sim Ueq, Uanis(C87) \\sim Ueq, Uanis(C88) \\sim Ueq,
Uanis(C89) \\sim Ueq, Uanis(C92) \\sim Ueq, Uanis(C93) \\sim Ueq, Uanis(C94)
\\sim Ueq, Uanis(C95) \\sim Ueq, Uanis(C1D) \\sim Ueq, Uanis(C1G) \\sim Ueq,
Uanis(C1J) \\sim Ueq, Uanis(C1L) \\sim Ueq, Uanis(C1M) \\sim Ueq, Uanis(C1N)
\\sim Ueq, Uanis(C1P) \\sim Ueq, Uanis(C1Q) \\sim Ueq, Uanis(C0AA) \\sim Ueq,
Uanis(C2AA) \\sim Ueq, Uanis(C3AA) \\sim Ueq, Uanis(C8AA) \\sim Ueq, Uanis(C17)
\\sim Ueq, Uanis(C6AA) \\sim Ueq, Uanis(C0BA) \\sim Ueq, Uanis(C1AA) \\sim Ueq,
Uanis(C3BA) \\sim Ueq, Uanis(C1BA) \\sim Ueq, Uanis(C4BA) \\sim Ueq,
Uanis(C5BA) \\sim Ueq, Uanis(C8BA) \\sim Ueq, Uanis(C7BA) \\sim Ueq, : with
sigma of 0.005 and sigma for terminal atoms of 0.02
4. Others
 Fixed Sof: H83(0.5) H83A(0.5) C91(0.5) H91A(0.5) H91B(0.5) H91C(0.5) C1B(0.5)
 H1B(0.5) C1I(0.5) H1IA(0.5) H1IB(0.5) H1IC(0.5) H1O(0.5) H1OA(0.5) C8BA(0.5)
 H8BA(0.5) H8BB(0.5) H8BC(0.5) C7BA(0.5) H7BA(0.5) H7BB(0.5) H7BC(0.5) C4(0.5)
 H4A(0.5) H4B(0.5) H4C(0.5) C1CA(0.5) H1CA(0.5) H1CB(0.5) H1CC(0.5) C2CA(0.5)
 H2CA(0.5) H2CB(0.5) H2CC(0.5) C2(0.5) H2A(0.5) H2B(0.5) H2C(0.5) C33(0.5)
 H33(0.5) C6CA(0.5) H6CA(0.5) H6CB(0.5) H6CC(0.5) C16(0.5) H16A(0.5) H16B(0.5)
 H16C(0.5)
5.a Ternary CH refined with riding coordinates:
 C58(H58), C62(H62), C72(H72), C76(H76), C78(H78), C79(H79), C83(H83),
 C83(H83A), C88(H88), C1B(H1B), C1C(H1CD), C1E(H1E), C1G(H1G), C1L(H1L),
 C1O(H1O), C1O(H1OA), C1Q(H1Q), C8AA(H8AA), C0BA(H0BA), C33(H33), C41(H41)
5.b Me refined with riding coordinates:
 C66(H66A,H66B,H66C), C69(H69A,H69B,H69C), C75(H75A,H75B,H75C), C77(H77A,H77B,
 H77C), C80(H80A,H80B,H80C), C81(H81A,H81B,H81C), C85(H85A,H85B,H85C), C86(H86A,
 H86B,H86C), C91(H91A,H91B,H91C), C92(H92A,H92B,H92C), C93(H93A,H93B,H93C),
 C94(H94A,H94B,H94C), C95(H95A,H95B,H95C), C1A(H1AA,H1AB,H1AC), C1D(H1DA,H1DB,
 H1DC), C1I(H1IA,H1IB,H1IC), C1J(H1JA,H1JB,H1JC), C1M(H1MA,H1MB,H1MC), C1N(H1NA,
 H1NB,H1NC), C0AA(H0AA,H0AB,H0AC), C2AA(H2AA,H2AB,H2AC), C3AA(H3AA,H3AB,H3AC),
 C17(H17A,H17B,H17C), C6AA(H6AA,H6AB,H6AC), C20(H20A,H20B,H20C), C1AA(H1AD,H1AE,
 H1AF), C3BA(H3BA,H3BB,H3BC), C1BA(H1BA,H1BB,H1BC), C4BA(H4BA,H4BB,H4BC),
 C2BA(H2BA,H2BB,H2BC), C5BA(H5BA,H5BB,H5BC), C8BA(H8BA,H8BB,H8BC), C7BA(H7BA,
 H7BB,H7BC), C4(H4A,H4B,H4C), C1CA(H1CA,H1CB,H1CC), C2CA(H2CA,H2CB,H2CC),
 C2(H2A,H2B,H2C), C1(H1A,H1C,H1D), C8(H8A,H8B,H8C), C6CA(H6CA,H6CB,H6CC),
 C16(H16A,H16B,H16C)
5.c Aromatic/amide H refined with riding coordinates:
 C10(H10), C24(H24), C27(H27), C28(H28), C5CA(H5CA), C43(H43), C44(H44),
 C46(H46), C47(H47), C48(H48), C50(H50), C51(H51), C52(H52), C57(H57), C59(H59),
  C63(H63), C64(H64), C67(H67), C68(H68), C71(H71), C73(H73), C82(H82),
 C84(H84), C87(H87), C89(H89), C1P(H1P)
;

loop_
_space_group_symop_operation_xyz
'x, y, z'
'-x, -y, z+1/2'
'-x+1/2, y+1/2, z+1/2'
'x+1/2, -y+1/2, z'

loop_
_atom_site_label
_atom_site_type_symbol
_atom_site_fract_x
_atom_site_fract_y
_atom_site_fract_z
_atom_site_U_iso_or_equiv
_atom_site_adp_type
_atom_site_occupancy
_atom_site_site_symmetry_order
_atom_site_calc_flag
_atom_site_refinement_flags_posn
_atom_site_refinement_flags_adp
_atom_site_refinement_flags_occupancy
_atom_site_disorder_assembly
_atom_site_disorder_group
Si1 Si 0.38915(15) 1.0142(4) 0.3546(3) 0.0909(17) Uani 1 1 d . . . . .
Si3 Si 0.71323(16) 0.6097(3) 0.5990(3) 0.0856(15) Uani 1 1 d . . . . .
Si4 Si 0.48663(19) 1.2179(4) 0.1618(3) 0.1005(19) Uani 1 1 d . . . . .
Si5 Si 0.48737(19) 0.7243(4) 0.1135(3) 0.0970(18) Uani 1 1 d . . . . .
C4CA C 0.5827(5) 1.0053(10) 0.4110(8) 0.062(4) Uani 1 1 d . U . . .
C9BA C 0.6751(5) 1.0418(10) 0.2952(8) 0.064(4) Uani 1 1 d . U . . .
C3 C 0.6215(5) 0.8982(10) 0.4658(8) 0.064(4) Uani 1 1 d . U . . .
C0CA C 0.7631(5) 0.9692(10) 0.4013(8) 0.066(4) Uani 1 1 d . U . . .
C5 C 0.5472(5) 1.1102(10) 0.3471(9) 0.071(5) Uani 1 1 d . U . . .
C6 C 0.5245(5) 0.8901(10) 0.3684(8) 0.066(4) Uani 1 1 d . U . . .
C7 C 0.7232(5) 0.9721(10) 0.3681(8) 0.068(4) Uani 1 1 d . U . . .
C5AA C 0.5659(5) 0.7823(10) 0.4159(8) 0.068(4) Uani 1 1 d . U . . .
C9 C 0.5606(5) 0.8635(9) 0.4025(8) 0.059(4) Uani 1 1 d . U . . .
C10 C 0.6474(5) 0.9598(9) 0.4915(8) 0.067(4) Uani 1 1 d . U . . .
H10 H 0.6688 0.9449 0.5211 0.080 Uiso 1 1 calc R . . . .
C11 C 0.6010(5) 0.7568(9) 0.4552(7) 0.057(4) Uani 1 1 d . U . . .
C12 C 0.6563(5) 0.9662(10) 0.2815(8) 0.063(4) Uani 1 1 d . U . . .
C13 C 0.6203(5) 0.9608(10) 0.2372(8) 0.067(5) Uani 1 1 d . U . . .
C14 C 0.5460(5) 0.6383(10) 0.4064(8) 0.065(4) Uani 1 1 d . U . . .
C15 C 0.6155(6) 0.6682(11) 0.2650(9) 0.075(5) Uani 1 1 d . U . . .
C9AA C 0.7592(5) 1.1556(10) 0.4821(9) 0.073(5) Uani 1 1 d . U . . .
C4AA C 0.5874(5) 0.9242(10) 0.4260(8) 0.063(4) Uani 1 1 d . U . . .
C18 C 0.6054(5) 1.1460(10) 0.4172(8) 0.066(4) Uani 1 1 d . U . . .
C19 C 0.6172(5) 0.8152(10) 0.2524(9) 0.070(5) Uani 1 1 d . U . . .
C7AA C 0.5186(5) 0.9712(10) 0.3566(8) 0.064(4) Uani 1 1 d . U . . .
C21 C 0.6502(6) 0.6701(11) 0.3087(9) 0.074(5) Uani 1 1 d . U . . .
C22 C 0.7097(5) 1.1924(9) 0.3241(8) 0.067(4) Uani 1 1 d . U . . .
C23 C 0.5396(5) 0.7193(10) 0.3914(8) 0.064(4) Uani 1 1 d . U . . .
C24 C 0.7037(5) 0.7534(11) 0.3668(9) 0.077(5) Uani 1 1 d . U . . .
H24 H 0.7156 0.7052 0.3836 0.092 Uiso 1 1 calc R . . . .
C25 C 0.6092(5) 1.0628(10) 0.4345(9) 0.065(4) Uani 1 1 d . U . . .
C26 C 0.7085(5) 1.0463(9) 0.3434(8) 0.063(4) Uani 1 1 d . U . . .
C27 C 0.4974(5) 0.8286(10) 0.3465(8) 0.073(5) Uani 1 1 d . U . . .
H27 H 0.4737 0.8444 0.3234 0.088 Uiso 1 1 calc R . . . .
C28 C 0.5038(5) 0.7491(10) 0.3570(9) 0.073(5) Uani 1 1 d . U . . .
H28 H 0.4845 0.7114 0.3416 0.088 Uiso 1 1 calc R . . . .
C29 C 0.5740(5) 1.1685(10) 0.3704(9) 0.073(5) Uani 1 1 d . U . . .
C30 C 0.6667(5) 0.7474(10) 0.3244(8) 0.069(5) Uani 1 1 d . U . . .
C31 C 0.5800(5) 0.6135(10) 0.4470(8) 0.068(5) Uani 1 1 d . U . . .
C32 C 0.6077(5) 0.6748(10) 0.4706(9) 0.067(4) Uani 1 1 d . U . . .
C3CA C 0.5483(5) 1.0318(10) 0.3706(9) 0.072(5) Uani 1 1 d . U . . .
C34 C 0.6702(5) 0.6331(10) 0.5432(9) 0.071(5) Uani 1 1 d . U . . .
C35 C 0.6797(5) 1.1868(11) 0.2730(9) 0.072(5) Uani 1 1 d . U . . .
C36 C 0.5196(6) 1.1355(12) 0.2907(10) 0.086(6) Uani 1 1 d . U . . .
C37 C 0.6598(5) 1.1118(10) 0.2604(8) 0.066(4) Uani 1 1 d . U . . .
C38 C 0.5999(6) 0.7412(12) 0.2379(10) 0.083(5) Uani 1 1 d . U . . .
C39 C 0.7062(5) 0.8973(10) 0.3528(9) 0.067(4) Uani 1 1 d . U . . .
C40 C 0.7971(6) 0.9563(10) 0.4184(9) 0.075(5) Uani 1 1 d . U . . .
C5CA C 0.7167(6) 1.3364(11) 0.3017(9) 0.080(5) Uani 1 1 d . U . . .
H5CA H 0.7294 1.3864 0.3112 0.096 Uiso 1 1 calc R . . . .
C42 C 0.4420(6) 1.0060(12) 0.3369(10) 0.092(6) Uani 1 1 d . U . . .
C43 C 0.6029(5) 0.8888(10) 0.2257(8) 0.067(4) Uani 1 1 d . U . . .
H43 H 0.5795 0.8877 0.1979 0.080 Uiso 1 1 calc R . . . .
C44 C 0.7275(6) 1.2691(10) 0.3367(9) 0.078(5) Uani 1 1 d . U . . .
H44 H 0.7478 1.2730 0.3710 0.093 Uiso 1 1 calc R . . . .
C45 C 0.6519(5) 0.8177(10) 0.2957(8) 0.064(4) Uani 1 1 d . U . . .
C46 C 0.7203(6) 0.8221(10) 0.3818(9) 0.082(5) Uani 1 1 d . U . . .
H46 H 0.7424 0.8228 0.4126 0.099 Uiso 1 1 calc R . . . .
C47 C 0.6318(5) 1.2064(10) 0.4410(9) 0.076(5) Uani 1 1 d . U . . .
H47 H 0.6528 1.1923 0.4717 0.091 Uiso 1 1 calc R . . . .
C48 C 0.6683(6) 1.2586(10) 0.2379(9) 0.077(5) Uani 1 1 d . U . . .
H48 H 0.6475 1.2560 0.2044 0.093 Uiso 1 1 calc R . . . .
C49 C 0.7444(6) 1.1352(10) 0.4245(10) 0.082(5) Uani 1 1 d . U . . .
C50 C 0.5193(6) 0.5735(10) 0.3858(9) 0.078(5) Uani 1 1 d . U . . .
H50 H 0.4961 0.5870 0.3602 0.093 Uiso 1 1 calc R . . . .
C51 C 0.6276(6) 0.8173(10) 0.4798(9) 0.072(5) Uani 1 1 d . U . . .
H51 H 0.6500 0.8017 0.5066 0.087 Uiso 1 1 calc R . . . .
C52 C 0.5985(6) 0.5924(11) 0.2507(9) 0.082(5) Uani 1 1 d . U . . .
H52 H 0.5758 0.5907 0.2213 0.098 Uiso 1 1 calc R . . . .
C53 C 0.4783(5) 0.9956(10) 0.3392(9) 0.073(5) Uani 1 1 d . U . . .
C54 C 0.6417(5) 0.6516(10) 0.5079(9) 0.069(5) Uani 1 1 d . U . . .
C55 C 0.7217(5) 1.1228(10) 0.3614(9) 0.073(5) Uani 1 1 d . U . . .
C57 C 0.6861(6) 1.3315(12) 0.2505(10) 0.085(6) Uani 1 1 d . U . . .
H57 H 0.6781 1.3782 0.2254 0.102 Uiso 1 1 calc R . . . .
C58 C 0.4510(8) 1.2950(14) 0.1945(12) 0.116(8) Uani 1 1 d . U . . .
H58 H 0.4271 1.2656 0.2123 0.140 Uiso 1 1 calc R . . . .
C59 C 0.6636(6) 0.5964(10) 0.3350(9) 0.078(5) Uani 1 1 d . U . . .
H59 H 0.6860 0.5974 0.3652 0.094 Uiso 1 1 calc R . . . .
C60 C 0.6700(5) 0.8941(11) 0.3114(9) 0.075(5) Uani 1 1 d . U . . .
C61 C 0.5046(6) 1.1654(12) 0.2377(10) 0.090(6) Uani 1 1 d . U . . .
C62 C 0.3736(6) 1.1194(12) 0.3383(11) 0.101(7) Uani 1 1 d . U . . .
H62 H 0.3699 1.1226 0.2864 0.121 Uiso 1 1 calc R . . . .
C63 C 0.5851(6) 0.5337(10) 0.4639(9) 0.077(5) Uani 1 1 d . U . . .
H63 H 0.6080 0.5180 0.4897 0.092 Uiso 1 1 calc R . . . .
C64 C 0.6425(5) 1.0374(10) 0.4754(9) 0.072(5) Uani 1 1 d . U . . .
H64 H 0.6612 1.0761 0.4912 0.087 Uiso 1 1 calc R . . . .
C65 C 0.5349(6) 0.7349(10) 0.1608(9) 0.079(5) Uani 1 1 d . U . . .
C66 C 0.4674(8) 1.3481(14) 0.2566(12) 0.123(8) Uani 1 1 d . U . . .
H66A H 0.4771 1.3128 0.2940 0.184 Uiso 1 1 calc R . . . .
H66B H 0.4892 1.3820 0.2397 0.184 Uiso 1 1 calc R . . . .
H66C H 0.4461 1.3823 0.2748 0.184 Uiso 1 1 calc R . . . .
C67 C 0.5713(6) 1.2507(11) 0.3476(10) 0.084(5) Uani 1 1 d . U . . .
H67 H 0.5510 1.2665 0.3160 0.101 Uiso 1 1 calc R . . . .
C68 C 0.6473(6) 0.5239(11) 0.3208(9) 0.083(5) Uani 1 1 d . U . . .
H68 H 0.6586 0.4762 0.3398 0.099 Uiso 1 1 calc R . . . .
C69 C 0.4031(7) 1.1822(13) 0.3543(14) 0.127(8) Uani 1 1 d . U . . .
H69A H 0.4289 1.1667 0.3345 0.190 Uiso 1 1 calc R . . . .
H69B H 0.3946 1.2336 0.3339 0.190 Uiso 1 1 calc R . . . .
H69C H 0.4056 1.1880 0.4051 0.190 Uiso 1 1 calc R . . . .
C70 C 0.5646(6) 0.7387(11) 0.1949(10) 0.079(5) Uani 1 1 d . U . . .
C71 C 0.6243(5) 1.1066(11) 0.2194(8) 0.073(5) Uani 1 1 d . U . . .
H71 H 0.6132 1.1539 0.1993 0.087 Uiso 1 1 calc R . . . .
C72 C 0.7206(7) 0.6920(13) 0.6612(12) 0.104(7) Uani 1 1 d . U . . .
H72 H 0.7434 0.6789 0.6926 0.125 Uiso 1 1 calc R . . . .
C73 C 0.6068(6) 1.0359(11) 0.2097(9) 0.082(5) Uani 1 1 d . U . . .
H73 H 0.5834 1.0352 0.1821 0.098 Uiso 1 1 calc R . . . .
C75 C 0.8527(6) 1.2055(16) 0.5544(13) 0.132(8) Uani 1 1 d D U . . .
H75A H 0.8553 1.1471 0.5606 0.197 Uiso 1 1 calc R . . . .
H75B H 0.8526 1.2184 0.5044 0.197 Uiso 1 1 calc R . . . .
H75C H 0.8751 1.2327 0.5770 0.197 Uiso 1 1 calc R . . . .
C76 C 0.7570(7) 0.5992(14) 0.5409(12) 0.111(7) Uani 1 1 d . U . . .
H76 H 0.7589 0.6502 0.5131 0.134 Uiso 1 1 calc R . . . .
C77 C 0.3327(6) 1.1422(15) 0.3689(13) 0.128(8) Uani 1 1 d . U . . .
H77A H 0.3134 1.0998 0.3577 0.191 Uiso 1 1 calc R . . . .
H77B H 0.3348 1.1478 0.4197 0.191 Uiso 1 1 calc R . . . .
H77C H 0.3238 1.1934 0.3485 0.191 Uiso 1 1 calc R . . . .
C78 C 0.4611(7) 1.1448(12) 0.1025(12) 0.102(6) Uani 1 1 d . U . . .
H78 H 0.4503 1.1759 0.0620 0.122 Uiso 1 1 calc R . . . .
C79 C 0.3636(8) 0.9337(15) 0.2954(12) 0.117(8) Uani 1 1 d . U . . .
H79 H 0.3790 0.8822 0.2948 0.141 Uiso 1 1 calc R . . . .
C80 C 0.8092(9) 1.3222(15) 0.5790(18) 0.171(11) Uani 1 1 d D U . . .
H80A H 0.7841 1.3384 0.6007 0.256 Uiso 1 1 calc R . . . .
H80B H 0.8312 1.3504 0.6019 0.256 Uiso 1 1 calc R . . . .
H80C H 0.8087 1.3360 0.5292 0.256 Uiso 1 1 calc R . . . .
C81 C 0.6604(7) 0.4880(14) 0.6572(12) 0.128(8) Uani 1 1 d . U . . .
H81A H 0.6454 0.4953 0.6138 0.191 Uiso 1 1 calc R . . . .
H81B H 0.6584 0.4317 0.6724 0.191 Uiso 1 1 calc R . . . .
H81C H 0.6495 0.5234 0.6935 0.191 Uiso 1 1 calc R . . . .
C82 C 0.5975(6) 1.3050(12) 0.3712(10) 0.090(6) Uani 1 1 d . U . . .
H82 H 0.5957 1.3586 0.3540 0.109 Uiso 1 1 calc R . . . .
C83 C 0.4691(8) 0.6125(14) 0.1191(13) 0.127(8) Uani 1 1 d . U . . .
H83 H 0.4445 0.6029 0.0911 0.153 Uiso 0.5 1 calc R . P A 1
H83A H 0.4795 0.5719 0.0850 0.153 Uiso 0.5 1 calc R . P B 2
C84 C 0.5260(6) 0.4956(11) 0.4012(9) 0.081(5) Uani 1 1 d . U . . .
H84 H 0.5092 0.4549 0.3827 0.098 Uiso 1 1 calc R . . . .
C85 C 0.8642(8) 1.0835(15) 0.3669(14) 0.143(9) Uiso 1 1 d . U . . .
H85A H 0.8357 1.0951 0.3693 0.214 Uiso 1 1 calc R . . . .
H85B H 0.8792 1.1335 0.3739 0.214 Uiso 1 1 calc R . . . .
H85C H 0.8707 1.0607 0.3210 0.214 Uiso 1 1 calc R . . . .
C86 C 0.3970(7) 0.8932(13) 0.4593(12) 0.124(8) Uani 1 1 d . U . . .
H86A H 0.3836 0.8570 0.4262 0.185 Uiso 1 1 calc R . . . .
H86B H 0.4258 0.8888 0.4532 0.185 Uiso 1 1 calc R . . . .
H86C H 0.3899 0.8780 0.5072 0.185 Uiso 1 1 calc R . . . .
C87 C 0.6272(6) 1.2872(12) 0.4196(10) 0.091(6) Uani 1 1 d . U . . .
H87 H 0.6439 1.3284 0.4376 0.110 Uiso 1 1 calc R . . . .
C88 C 0.7012(7) 0.5079(13) 0.6453(11) 0.102(7) Uani 1 1 d . U . . .
H88 H 0.7110 0.4655 0.6123 0.122 Uiso 1 1 calc R . . . .
C89 C 0.6131(6) 0.5191(12) 0.2775(10) 0.088(6) Uani 1 1 d . U . . .
H89 H 0.6008 0.4690 0.2670 0.106 Uiso 1 1 calc R . . . .
C91 C 0.5207(13) 0.711(3) -0.030(2) 0.096(14) Uiso 0.5 1 d D U P C 1
H91A H 0.5176 0.6524 -0.0264 0.144 Uiso 0.5 1 calc R . P C 1
H91B H 0.5150 0.7282 -0.0780 0.144 Uiso 0.5 1 calc R . P C 1
H91C H 0.5479 0.7259 -0.0178 0.144 Uiso 0.5 1 calc R . P C 1
C92 C 0.4258(8) 1.1005(15) 0.1379(12) 0.134(9) Uani 1 1 d . U . . .
H92A H 0.4071 1.1403 0.1566 0.202 Uiso 1 1 calc R . . . .
H92B H 0.4123 1.0666 0.1034 0.202 Uiso 1 1 calc R . . . .
H92C H 0.4358 1.0667 0.1761 0.202 Uiso 1 1 calc R . . . .
C93 C 0.7971(5) 0.5898(17) 0.5809(13) 0.133(8) Uani 1 1 d . U . . .
H93A H 0.8000 0.6341 0.6144 0.199 Uiso 1 1 calc R . . . .
H93B H 0.7973 0.5382 0.6060 0.199 Uiso 1 1 calc R . . . .
H93C H 0.8191 0.5911 0.5475 0.199 Uiso 1 1 calc R . . . .
C94 C 0.7521(8) 0.5296(15) 0.4880(14) 0.149(10) Uani 1 1 d . U . . .
H94A H 0.7269 0.5359 0.4630 0.223 Uiso 1 1 calc R . . . .
H94B H 0.7741 0.5308 0.4544 0.223 Uiso 1 1 calc R . . . .
H94C H 0.7523 0.4780 0.5129 0.223 Uiso 1 1 calc R . . . .
C95 C 0.7408(6) 1.0153(14) 0.5986(14) 0.130(8) Uani 1 1 d . U . . .
H95A H 0.7335 1.0149 0.5490 0.194 Uiso 1 1 calc R . . . .
H95B H 0.7498 0.9614 0.6125 0.194 Uiso 1 1 calc R . . . .
H95C H 0.7177 1.0306 0.6267 0.194 Uiso 1 1 calc R . . . .
C1A C 0.5237(8) 1.2841(15) 0.0398(13) 0.145(9) Uiso 1 1 d . U . . .
H1AA H 0.5083 1.2455 0.0120 0.217 Uiso 1 1 calc R . . . .
H1AB H 0.5088 1.3345 0.0444 0.217 Uiso 1 1 calc R . . . .
H1AC H 0.5490 1.2949 0.0163 0.217 Uiso 1 1 calc R . . . .
C1B C 0.4493(10) 0.776(2) 0.1656(18) 0.058(9) Uiso 0.5 1 d . U P D 1
H1B H 0.4502 0.7537 0.2140 0.070 Uiso 0.5 1 calc R . P D 1
C1C C 0.5321(8) 1.2469(14) 0.1165(12) 0.125(8) Uiso 1 1 d D U . . .
H1CD H 0.5494 1.1983 0.1115 0.151 Uiso 1 1 calc R . . . .
C1D C 0.8325(11) 0.819(2) 0.3187(19) 0.203(15) Uani 1 1 d . U . . .
H1DA H 0.8076 0.8470 0.3087 0.304 Uiso 1 1 calc R . . . .
H1DB H 0.8425 0.7937 0.2758 0.304 Uiso 1 1 calc R . . . .
H1DC H 0.8278 0.7771 0.3541 0.304 Uiso 1 1 calc R . . . .
C1E C 0.8754(11) 1.022(2) 0.425(2) 0.192(13) Uiso 1 1 d . U . . .
H1E H 0.8716 1.0496 0.4710 0.231 Uiso 1 1 calc R . . . .
C1G C 0.7739(10) 1.0756(17) 0.6103(16) 0.154(10) Uani 1 1 d . U . . .
H1G H 0.7977 1.0521 0.5866 0.185 Uiso 1 1 calc R . . . .
C1I C 0.4953(15) 0.8452(16) 0.017(3) 0.101(14) Uiso 0.5 1 d D U P C 1
H1IA H 0.4764 0.8693 0.0499 0.152 Uiso 0.5 1 calc R . P C 1
H1IB H 0.5223 0.8614 0.0297 0.152 Uiso 0.5 1 calc R . P C 1
H1IC H 0.4893 0.8637 -0.0305 0.152 Uiso 0.5 1 calc R . P C 1
C1J C 0.4641(9) 0.5888(17) 0.1959(13) 0.157(10) Uani 1 1 d . U . . .
H1JA H 0.4421 0.6194 0.2163 0.236 Uiso 1 1 calc R . . . .
H1JB H 0.4584 0.5310 0.1992 0.236 Uiso 1 1 calc R . . . .
H1JC H 0.4886 0.6009 0.2215 0.236 Uiso 1 1 calc R . . . .
C1L C 0.3836(6) 0.9828(12) 0.4450(10) 0.091(6) Uani 1 1 d . U . . .
H1L H 0.3547 0.9861 0.4565 0.109 Uiso 1 1 calc R . . . .
C1M C 0.3574(8) 0.9655(17) 0.2229(14) 0.154(10) Uani 1 1 d . U . . .
H1MA H 0.3832 0.9753 0.2009 0.231 Uiso 1 1 calc R . . . .
H1MB H 0.3426 0.9258 0.1953 0.231 Uiso 1 1 calc R . . . .
H1MC H 0.3424 1.0160 0.2250 0.231 Uiso 1 1 calc R . . . .
C1N C 0.7299(8) 0.7719(15) 0.6198(15) 0.150(10) Uani 1 1 d . U . . .
H1NA H 0.7534 0.7638 0.5905 0.225 Uiso 1 1 calc R . . . .
H1NB H 0.7071 0.7857 0.5901 0.225 Uiso 1 1 calc R . . . .
H1NC H 0.7348 0.8158 0.6530 0.225 Uiso 1 1 calc R . . . .
C1O C 0.4919(8) 0.7522(12) 0.0202(12) 0.113(7) Uiso 1 1 d D U . . .
H1O H 0.4651 0.7405 0.0001 0.135 Uiso 0.5 1 calc R . P C 1
H1OA H 0.4660 0.7500 -0.0053 0.135 Uiso 0.5 1 calc R . P C 2
C1P C 0.5575(6) 0.4746(12) 0.4442(9) 0.086(5) Uani 1 1 d . U . . .
H1P H 0.5603 0.4207 0.4601 0.103 Uiso 1 1 calc R . . . .
C1Q C 0.8609(9) 0.8746(16) 0.3443(15) 0.140(9) Uani 1 1 d . U . . .
H1Q H 0.8668 0.9141 0.3062 0.169 Uiso 1 1 calc R . . . .
C0AA C 0.7305(13) 1.250(2) 0.6843(16) 0.230(17) Uani 1 1 d D U . . .
H0AA H 0.7369 1.2010 0.7099 0.345 Uiso 1 1 calc R . . . .
H0AB H 0.7532 1.2873 0.6860 0.345 Uiso 1 1 calc R . . . .
H0AC H 0.7074 1.2764 0.7057 0.345 Uiso 1 1 calc R . . . .
C2AA C 0.7273(8) 0.4981(16) 0.7113(11) 0.136(9) Uani 1 1 d . U . . .
H2AA H 0.7548 0.5124 0.7001 0.204 Uiso 1 1 calc R . . . .
H2AB H 0.7174 0.5336 0.7484 0.204 Uiso 1 1 calc R . . . .
H2AC H 0.7263 0.4420 0.7273 0.204 Uiso 1 1 calc R . . . .
C3AA C 0.6828(8) 0.7091(17) 0.7068(15) 0.159(11) Uani 1 1 d . U . . .
H3AA H 0.6759 0.6607 0.7336 0.239 Uiso 1 1 calc R . . . .
H3AB H 0.6882 0.7537 0.7390 0.239 Uiso 1 1 calc R . . . .
H3AC H 0.6606 0.7236 0.6762 0.239 Uiso 1 1 calc R . . . .
C8AA C 0.7208(10) 1.2291(18) 0.6060(15) 0.163(11) Uani 1 1 d D U . . .
H8AA H 0.6988 1.1887 0.6053 0.195 Uiso 1 1 calc R . . . .
C17 C 0.7100(9) 1.2981(17) 0.5565(17) 0.193(13) Uani 1 1 d D U . . .
H17A H 0.7048 1.2765 0.5098 0.289 Uiso 1 1 calc R . . . .
H17B H 0.6863 1.3256 0.5740 0.289 Uiso 1 1 calc R . . . .
H17C H 0.7321 1.3365 0.5542 0.289 Uiso 1 1 calc R . . . .
Si6A Si 0.76818(17) 1.1778(4) 0.5729(4) 0.1036(19) Uani 1 1 d . . . . .
Si0A Si 0.84911(16) 0.9337(4) 0.4271(3) 0.0949(17) Uani 1 1 d . . . . .
C6AA C 0.9024(9) 0.8211(17) 0.3600(18) 0.176(12) Uani 1 1 d . U . . .
H6AA H 0.9231 0.8571 0.3779 0.263 Uiso 1 1 calc R . . . .
H6AB H 0.8967 0.7793 0.3948 0.263 Uiso 1 1 calc R . . . .
H6AC H 0.9115 0.7959 0.3165 0.263 Uiso 1 1 calc R . . . .
C20 C 0.9202(16) 1.011(3) 0.414(3) 0.36(3) Uiso 1 1 d . U . . .
H20A H 0.9304 0.9727 0.4486 0.533 Uiso 1 1 calc R . . . .
H20B H 0.9251 0.9902 0.3668 0.533 Uiso 1 1 calc R . . . .
H20C H 0.9336 1.0630 0.4196 0.533 Uiso 1 1 calc R . . . .
C0BA C 0.8146(9) 1.2337(17) 0.587(2) 0.205(15) Uani 1 1 d D U . . .
H0BA H 0.8195 1.2271 0.6382 0.245 Uiso 1 1 calc R . . . .
C1AA C 0.4365(9) 1.3563(17) 0.1386(13) 0.166(11) Uani 1 1 d . U . . .
H1AD H 0.4258 1.3271 0.0982 0.250 Uiso 1 1 calc R . . . .
H1AE H 0.4156 1.3904 0.1587 0.250 Uiso 1 1 calc R . . . .
H1AF H 0.4587 1.3901 0.1236 0.250 Uiso 1 1 calc R . . . .
C3BA C 0.3191(7) 0.9198(18) 0.3264(16) 0.163(11) Uani 1 1 d . U . . .
H3BA H 0.3208 0.8989 0.3742 0.244 Uiso 1 1 calc R . . . .
H3BB H 0.3047 0.9712 0.3266 0.244 Uiso 1 1 calc R . . . .
H3BC H 0.3049 0.8810 0.2969 0.244 Uiso 1 1 calc R . . . .
C1BA C 0.4900(9) 1.0820(17) 0.0737(14) 0.166(11) Uani 1 1 d . U . . .
H1BA H 0.5124 1.1094 0.0512 0.249 Uiso 1 1 calc R . . . .
H1BB H 0.4998 1.0482 0.1120 0.249 Uiso 1 1 calc R . . . .
H1BC H 0.4763 1.0482 0.0392 0.249 Uiso 1 1 calc R . . . .
C4BA C 0.4052(8) 1.0346(14) 0.4975(12) 0.139(9) Uani 1 1 d . U . . .
H4BA H 0.3978 1.0912 0.4907 0.209 Uiso 1 1 calc R . . . .
H4BB H 0.3980 1.0177 0.5450 0.209 Uiso 1 1 calc R . . . .
H4BC H 0.4339 1.0285 0.4910 0.209 Uiso 1 1 calc R . . . .
C2BA C 0.5560(9) 1.3148(16) 0.1513(16) 0.181(13) Uiso 1 1 d D U . . .
H2BA H 0.5630 1.2990 0.1991 0.271 Uiso 1 1 calc R . . . .
H2BB H 0.5803 1.3246 0.1245 0.271 Uiso 1 1 calc R . . . .
H2BC H 0.5401 1.3642 0.1525 0.271 Uiso 1 1 calc R . . . .
C5BA C 0.7825(12) 1.072(2) 0.6829(18) 0.230(15) Uani 1 1 d . U . . .
H5BA H 0.8039 1.1102 0.6939 0.344 Uiso 1 1 calc R . . . .
H5BB H 0.7587 1.0866 0.7096 0.344 Uiso 1 1 calc R . . . .
H5BC H 0.7908 1.0174 0.6954 0.344 Uiso 1 1 calc R . . . .
C8BA C 0.5099(12) 0.552(2) 0.090(2) 0.100(13) Uani 0.5 1 d . U P E 1
H8BA H 0.5153 0.5635 0.0407 0.150 Uiso 0.5 1 calc R . P E 1
H8BB H 0.5335 0.5648 0.1180 0.150 Uiso 0.5 1 calc R . P E 1
H8BC H 0.5033 0.4949 0.0957 0.150 Uiso 0.5 1 calc R . P E 1
C7BA C 0.4172(15) 0.641(3) 0.116(3) 0.141(18) Uani 0.5 1 d . U P E 2
H7BA H 0.4106 0.6605 0.0694 0.212 Uiso 0.5 1 calc R . P E 2
H7BB H 0.4008 0.5940 0.1274 0.212 Uiso 0.5 1 calc R . P E 2
H7BC H 0.4123 0.6837 0.1506 0.212 Uiso 0.5 1 calc R . P E 2
C4 C 0.4557(15) 0.862(3) 0.171(2) 0.095(13) Uiso 0.5 1 d . U P D 1
H4A H 0.4823 0.8725 0.1895 0.143 Uiso 0.5 1 calc R . P D 1
H4B H 0.4532 0.8869 0.1246 0.143 Uiso 0.5 1 calc R . P D 1
H4C H 0.4358 0.8857 0.2025 0.143 Uiso 0.5 1 calc R . P D 1
C1CA C 0.4091(17) 0.762(3) 0.138(3) 0.15(2) Uiso 0.5 1 d . U P D 1
H1CA H 0.4044 0.7040 0.1338 0.223 Uiso 0.5 1 calc R . P D 1
H1CB H 0.3894 0.7859 0.1693 0.223 Uiso 0.5 1 calc R . P D 1
H1CC H 0.4067 0.7871 0.0914 0.223 Uiso 0.5 1 calc R . P D 1
C2CA C 0.429(2) 0.852(4) 0.099(4) 0.19(3) Uiso 0.5 1 d . U P D 2
H2CA H 0.4116 0.8094 0.0808 0.291 Uiso 0.5 1 calc R . P D 2
H2CB H 0.4124 0.8917 0.1244 0.291 Uiso 0.5 1 calc R . P D 2
H2CC H 0.4422 0.8793 0.0601 0.291 Uiso 0.5 1 calc R . P D 2
C2 C 0.4816(16) 0.890(3) 0.169(3) 0.120(16) Uiso 0.5 1 d . U P D 2
H2A H 0.5030 0.8761 0.2021 0.180 Uiso 0.5 1 calc R . P D 2
H2B H 0.4930 0.9155 0.1277 0.180 Uiso 0.5 1 calc R . P D 2
H2C H 0.4633 0.9279 0.1921 0.180 Uiso 0.5 1 calc R . P D 2
C33 C 0.460(2) 0.816(4) 0.149(3) 0.14(2) Uiso 0.5 1 d . U P D 2
H33 H 0.4451 0.7974 0.1914 0.165 Uiso 0.5 1 calc R . P D 2
C1 C 0.8304(13) 0.789(2) 0.496(2) 0.248(19) Uiso 1 1 d . U . . .
H1A H 0.8382 0.7637 0.4521 0.373 Uiso 1 1 calc R . . . .
H1C H 0.8346 0.7514 0.5348 0.373 Uiso 1 1 calc R . . . .
H1D H 0.8024 0.8044 0.4940 0.373 Uiso 1 1 calc R . . . .
C8 C 0.8569(14) 0.936(2) 0.574(2) 0.28(2) Uiso 1 1 d . U . . .
H8A H 0.8771 0.9767 0.5642 0.420 Uiso 1 1 calc R . . . .
H8B H 0.8309 0.9620 0.5776 0.420 Uiso 1 1 calc R . . . .
H8C H 0.8631 0.9091 0.6185 0.420 Uiso 1 1 calc R . . . .
C41 C 0.8561(12) 0.866(2) 0.5082(19) 0.192(14) Uiso 1 1 d . U . . .
H41 H 0.8841 0.8468 0.5049 0.230 Uiso 1 1 calc R . . . .
C6CA C 0.518(2) 0.833(3) 0.001(4) 0.17(3) Uiso 0.5 1 d . U P C 2
H6CA H 0.5025 0.8814 0.0135 0.261 Uiso 0.5 1 calc R . P C 2
H6CB H 0.5426 0.8328 0.0282 0.261 Uiso 0.5 1 calc R . P C 2
H6CC H 0.5239 0.8338 -0.0488 0.261 Uiso 0.5 1 calc R . P C 2
C16 C 0.521(2) 0.684(4) -0.003(4) 0.17(3) Uiso 0.5 1 d . U P C 2
H16A H 0.5089 0.6317 0.0061 0.254 Uiso 0.5 1 calc R . P C 2
H16B H 0.5270 0.6899 -0.0525 0.254 Uiso 0.5 1 calc R . P C 2
H16C H 0.5457 0.6888 0.0244 0.254 Uiso 0.5 1 calc R . P C 2

loop_
_atom_site_aniso_label
_atom_site_aniso_U_11
_atom_site_aniso_U_22
_atom_site_aniso_U_33
_atom_site_aniso_U_23
_atom_site_aniso_U_13
_atom_site_aniso_U_12
Si1 0.051(3) 0.122(4) 0.100(4) 0.002(4) -0.010(3) 0.007(3)
Si3 0.065(3) 0.109(4) 0.083(3) 0.001(3) 0.000(3) 0.017(3)
Si4 0.075(4) 0.138(5) 0.089(4) 0.031(4) -0.010(3) 0.009(4)
Si5 0.085(4) 0.129(5) 0.077(3) -0.007(4) -0.009(3) 0.003(4)
C4CA 0.055(6) 0.068(6) 0.064(6) -0.003(5) 0.001(5) 0.002(5)
C9BA 0.063(6) 0.064(6) 0.066(6) -0.003(5) 0.004(5) 0.001(5)
C3 0.062(6) 0.070(6) 0.061(6) -0.005(5) 0.004(5) 0.000(5)
C0CA 0.062(6) 0.068(6) 0.069(6) -0.001(5) 0.003(5) -0.001(5)
C5 0.063(6) 0.078(7) 0.071(6) -0.001(5) 0.005(5) 0.001(5)
C6 0.059(6) 0.069(6) 0.068(6) -0.004(5) 0.004(5) -0.002(5)
C7 0.071(6) 0.065(6) 0.069(6) -0.001(5) 0.006(5) -0.001(5)
C5AA 0.069(6) 0.069(6) 0.066(6) 0.000(5) 0.007(5) -0.001(5)
C9 0.057(6) 0.060(6) 0.060(6) -0.002(5) 0.005(5) -0.004(5)
C10 0.064(6) 0.066(6) 0.070(6) 0.001(5) -0.001(5) 0.002(5)
C11 0.053(6) 0.062(6) 0.057(6) 0.001(5) 0.005(5) -0.003(5)
C12 0.063(6) 0.060(6) 0.065(6) -0.001(5) 0.003(5) 0.005(5)
C13 0.064(6) 0.065(6) 0.072(6) 0.002(5) -0.001(5) 0.004(5)
C14 0.069(6) 0.065(6) 0.061(6) -0.003(5) 0.003(5) -0.003(5)
C15 0.076(7) 0.072(7) 0.076(7) 0.000(5) 0.006(5) 0.001(5)
C9AA 0.068(7) 0.073(7) 0.077(7) -0.002(5) 0.002(5) 0.000(5)
C4AA 0.062(6) 0.067(6) 0.059(6) -0.008(5) 0.006(5) -0.002(5)
C18 0.060(6) 0.069(6) 0.071(6) -0.005(5) 0.006(5) 0.004(5)
C19 0.072(7) 0.065(7) 0.072(6) 0.004(5) 0.005(5) 0.001(5)
C7AA 0.055(6) 0.073(6) 0.064(6) -0.002(5) 0.000(5) 0.002(5)
C21 0.077(7) 0.070(7) 0.074(6) -0.002(5) 0.007(5) 0.003(5)
C22 0.070(7) 0.062(6) 0.067(6) 0.000(5) 0.000(5) 0.000(5)
C23 0.063(6) 0.069(6) 0.061(6) -0.005(5) 0.005(5) -0.003(5)
C24 0.079(7) 0.075(7) 0.076(7) 0.000(5) 0.006(5) 0.004(5)
C25 0.062(6) 0.065(6) 0.069(6) -0.004(5) 0.006(5) 0.002(5)
C26 0.063(6) 0.064(6) 0.064(6) 0.002(5) 0.002(5) 0.007(5)
C27 0.066(7) 0.083(7) 0.070(6) 0.001(5) -0.005(5) -0.004(5)
C28 0.065(6) 0.078(7) 0.077(6) -0.002(5) 0.000(5) -0.006(5)
C29 0.071(7) 0.071(7) 0.078(7) 0.000(5) 0.003(5) 0.000(5)
C30 0.075(7) 0.066(6) 0.067(6) 0.003(5) 0.010(5) 0.000(5)
C31 0.068(6) 0.068(6) 0.067(6) -0.005(5) 0.002(5) -0.005(5)
C32 0.063(6) 0.070(6) 0.069(6) 0.001(5) 0.003(5) -0.002(5)
C3CA 0.067(6) 0.073(7) 0.076(7) -0.001(5) 0.000(5) 0.004(5)
C34 0.069(7) 0.071(7) 0.072(6) -0.005(5) 0.000(5) 0.000(5)
C35 0.073(7) 0.068(7) 0.075(6) 0.007(5) 0.003(5) 0.002(5)
C36 0.082(7) 0.090(7) 0.085(7) -0.003(5) 0.004(5) 0.005(5)
C37 0.064(6) 0.068(6) 0.067(6) 0.000(5) 0.005(5) -0.001(5)
C38 0.085(7) 0.080(7) 0.083(7) -0.003(5) 0.005(5) 0.001(6)
C39 0.066(6) 0.066(6) 0.069(6) -0.001(5) 0.006(5) 0.004(5)
C40 0.075(7) 0.075(7) 0.074(7) 0.004(5) -0.001(5) 0.000(5)
C5CA 0.076(7) 0.080(7) 0.085(7) 0.000(5) 0.006(5) -0.001(5)
C42 0.088(8) 0.096(7) 0.091(7) 0.002(6) -0.003(6) -0.002(6)
C43 0.071(7) 0.068(6) 0.062(6) -0.001(5) 0.006(5) -0.001(5)
C44 0.076(7) 0.078(7) 0.080(7) 0.001(5) -0.001(5) -0.003(5)
C45 0.067(6) 0.061(6) 0.065(6) 0.002(5) 0.007(5) -0.001(5)
C46 0.083(7) 0.081(7) 0.084(7) 0.000(5) 0.000(5) 0.006(5)
C47 0.074(7) 0.076(7) 0.077(7) 0.000(5) 0.000(5) 0.001(5)
C48 0.080(7) 0.078(7) 0.075(7) -0.001(5) 0.001(5) 0.004(5)
C49 0.081(7) 0.078(7) 0.087(7) 0.004(5) -0.004(5) -0.004(5)
C50 0.074(7) 0.078(7) 0.080(7) 0.000(5) -0.001(5) -0.002(5)
C51 0.072(7) 0.076(7) 0.069(6) -0.003(5) 0.001(5) 0.002(5)
C52 0.085(7) 0.082(7) 0.078(7) -0.001(5) 0.006(5) -0.001(6)
C53 0.069(7) 0.077(7) 0.075(7) 0.001(5) -0.005(5) 0.002(5)
C54 0.070(7) 0.070(7) 0.069(6) -0.001(5) 0.004(5) 0.005(5)
C55 0.074(7) 0.073(7) 0.073(6) 0.002(5) 0.008(5) 0.001(5)
C57 0.086(7) 0.083(7) 0.088(7) 0.002(5) 0.003(5) 0.007(6)
C58 0.114(9) 0.118(9) 0.117(9) 0.004(6) -0.006(6) 0.000(6)
C59 0.082(7) 0.073(7) 0.079(7) -0.002(5) 0.006(5) 0.001(5)
C60 0.075(7) 0.075(7) 0.074(7) 0.002(5) 0.007(5) 0.001(5)
C61 0.089(8) 0.097(8) 0.083(7) 0.006(6) -0.001(5) 0.001(6)
C62 0.096(8) 0.103(8) 0.104(8) 0.004(6) 0.004(6) -0.001(6)
C63 0.075(7) 0.081(7) 0.075(7) 0.001(5) 0.003(5) -0.002(5)
C64 0.067(7) 0.073(7) 0.077(7) -0.002(5) 0.002(5) -0.003(5)
C65 0.085(7) 0.075(7) 0.077(7) 0.002(5) 0.001(5) -0.001(5)
C66 0.121(16) 0.124(15) 0.124(14) 0.013(13) 0.006(14) 0.021(14)
C67 0.077(7) 0.090(7) 0.087(7) 0.001(5) 0.006(5) 0.004(5)
C68 0.087(7) 0.081(7) 0.080(7) 0.000(5) 0.002(5) 0.001(5)
C69 0.122(16) 0.106(13) 0.152(16) -0.020(14) 0.009(15) 0.010(14)
C70 0.079(7) 0.076(7) 0.081(7) 0.001(5) 0.004(5) 0.005(5)
C71 0.073(7) 0.073(7) 0.072(6) 0.002(5) 0.000(5) 0.007(5)
C72 0.100(8) 0.107(8) 0.106(8) -0.003(6) -0.002(6) 0.000(6)
C73 0.083(7) 0.083(7) 0.078(7) 0.001(5) 0.002(5) 0.003(6)
C75 0.068(12) 0.187(18) 0.140(16) -0.019(15) -0.008(13) -0.010(14)
C76 0.104(9) 0.116(9) 0.115(8) 0.001(6) 0.002(6) 0.003(6)
C77 0.095(14) 0.156(17) 0.132(15) 0.004(14) 0.017(13) 0.046(13)
C78 0.101(8) 0.108(8) 0.097(8) -0.004(6) -0.004(6) 0.001(6)
C79 0.112(9) 0.122(9) 0.118(9) -0.002(6) -0.007(6) -0.005(6)
C80 0.132(17) 0.163(18) 0.22(2) 0.071(17) 0.009(17) 0.010(16)
C81 0.102(14) 0.149(16) 0.132(15) 0.030(14) -0.016(13) -0.037(14)
C82 0.094(8) 0.087(7) 0.090(7) -0.002(5) 0.006(6) 0.003(6)
C83 0.126(10) 0.130(9) 0.126(10) 0.003(6) 0.000(6) -0.004(6)
C84 0.081(7) 0.078(7) 0.085(7) -0.001(5) 0.000(5) -0.005(5)
C86 0.099(14) 0.140(16) 0.132(15) 0.031(14) -0.022(13) -0.007(14)
C87 0.088(8) 0.090(7) 0.095(7) -0.002(6) 0.004(6) -0.001(6)
C88 0.102(8) 0.103(8) 0.100(8) 0.002(6) -0.008(6) -0.003(6)
C89 0.090(8) 0.086(7) 0.090(7) -0.001(5) 0.009(6) 0.000(6)
C92 0.140(17) 0.148(16) 0.115(14) 0.022(13) -0.022(14) -0.036(16)
C93 0.055(11) 0.216(19) 0.127(14) -0.015(15) 0.006(12) 0.019(14)
C94 0.124(17) 0.183(19) 0.138(16) -0.016(16) 0.029(15) 0.023(16)
C95 0.076(12) 0.156(16) 0.157(16) 0.030(15) 0.007(14) 0.004(13)
C1D 0.21(2) 0.18(2) 0.22(2) -0.044(19) 0.01(2) 0.025(19)
C1G 0.155(11) 0.156(11) 0.151(11) 0.003(6) -0.007(6) -0.001(6)
C1J 0.17(2) 0.181(19) 0.121(15) -0.002(15) 0.044(16) -0.007(18)
C1L 0.087(8) 0.097(8) 0.088(7) 0.000(6) 0.000(6) 0.000(6)
C1M 0.125(17) 0.185(19) 0.152(17) 0.016(16) -0.013(16) -0.008(17)
C1N 0.128(17) 0.155(17) 0.166(18) 0.010(16) -0.037(16) -0.032(16)
C1P 0.088(7) 0.084(7) 0.085(7) 0.002(5) 0.003(5) -0.003(6)
C1Q 0.136(11) 0.143(11) 0.142(11) -0.003(6) 0.004(6) 0.002(6)
C0AA 0.24(3) 0.24(2) 0.21(2) -0.01(2) 0.03(2) 0.00(2)
C2AA 0.144(17) 0.158(17) 0.107(13) 0.031(14) -0.043(14) -0.012(16)
C3AA 0.137(18) 0.181(19) 0.158(17) -0.024(16) 0.028(16) 0.012(17)
C8AA 0.162(12) 0.168(12) 0.159(12) -0.004(6) 0.004(6) -0.002(6)
C17 0.16(2) 0.175(19) 0.24(2) -0.087(18) 0.000(19) -0.014(18)
Si6A 0.063(3) 0.133(5) 0.116(4) -0.025(4) -0.005(3) -0.017(4)
Si0A 0.059(3) 0.121(4) 0.105(4) 0.031(4) 0.004(3) 0.011(3)
C6AA 0.155(19) 0.177(19) 0.19(2) 0.027(17) 0.012(18) 0.037(17)
C0BA 0.202(15) 0.206(15) 0.205(15) -0.004(6) 0.001(6) -0.003(6)
C1AA 0.17(2) 0.20(2) 0.136(17) 0.027(16) -0.055(16) 0.018(18)
C3BA 0.097(15) 0.21(2) 0.183(19) -0.015(17) -0.009(16) -0.019(16)
C1BA 0.18(2) 0.185(19) 0.135(16) -0.005(16) -0.022(16) 0.040(18)
C4BA 0.170(19) 0.140(16) 0.108(14) 0.014(14) 0.000(15) 0.012(16)
C5BA 0.25(2) 0.26(2) 0.18(2) 0.003(19) -0.058(19) -0.02(2)
C8BA 0.10(2) 0.11(2) 0.09(2) 0.013(18) -0.016(18) 0.009(18)
C7BA 0.12(3) 0.16(3) 0.15(2) 0.01(2) 0.00(2) -0.03(2)

loop_
_atom_type_symbol
_atom_type_description
_atom_type_scat_dispersion_real
_atom_type_scat_dispersion_imag
_atom_type_scat_source
C C 0.0181 0.0091 'International Tables Vol C Tables 4.2.6.8 and 6.1.1.4'
H H 0.0000 0.0000 'International Tables Vol C Tables 4.2.6.8 and 6.1.1.4'
Si Si 0.2541 0.3302 'International Tables Vol C Tables 4.2.6.8 and 6.1.1.4'

loop_
_geom_angle_atom_site_label_1
_geom_angle_atom_site_label_2
_geom_angle_atom_site_label_3
_geom_angle
_geom_angle_site_symmetry_1
_geom_angle_site_symmetry_3
C42 Si1 C62 108.5(10) . .
C42 Si1 C79 105.9(10) . .
C62 Si1 C79 115.0(10) . .
C1L Si1 C42 104.9(10) . .
C1L Si1 C62 113.8(10) . .
C1L Si1 C79 108.1(10) . .
C34 Si3 C76 107.4(9) . .
C34 Si3 C88 106.4(9) . .
C72 Si3 C34 109.0(9) . .
C72 Si3 C76 110.6(11) . .
C72 Si3 C88 112.3(10) . .
C76 Si3 C88 110.9(11) . .
C58 Si4 C78 110.6(11) . .
C61 Si4 C58 106.1(10) . .
C61 Si4 C78 109.3(9) . .
C61 Si4 C1C 103.3(10) . .
C1C Si4 C58 121.3(11) . .
C1C Si4 C78 105.6(10) . .
C65 Si5 C83 109.6(10) . .
C65 Si5 C1O 112.1(11) . .
C65 Si5 C33 100(2) . .
C1B Si5 C65 107.2(12) . .
C1B Si5 C83 101.3(14) . .
C1B Si5 C1O 117.5(14) . .
C1O Si5 C83 108.5(10) . .
C1O Si5 C33 101(2) . .
C33 Si5 C83 126(2) . .
C4AA C4CA C3CA 119.6(15) . .
C25 C4CA C4AA 121.8(15) . .
C25 C4CA C3CA 118.6(14) . .
C12 C9BA C26 120.2(15) . .
C12 C9BA C37 117.8(14) . .
C37 C9BA C26 121.9(15) . .
C10 C3 C4AA 117.0(14) . .
C51 C3 C10 122.3(16) . .
C51 C3 C4AA 120.7(16) . .
C40 C0CA C7 167.6(19) . .
C29 C5 C36 116.2(16) . .
C3CA C5 C29 122.2(16) . .
C3CA C5 C36 121.4(17) . .
C7AA C6 C9 119.5(15) . .
C7AA C6 C27 123.8(16) . .
C27 C6 C9 116.7(14) . .
C26 C7 C0CA 119.2(15) . .
C39 C7 C0CA 115.6(15) . .
C39 C7 C26 124.2(15) . .
C9 C5AA C11 118.7(15) . .
C9 C5AA C23 124.4(16) . .
C23 C5AA C11 116.9(14) . .
C5AA C9 C6 119.2(15) . .
C5AA C9 C4AA 123.3(15) . .
C4AA C9 C6 117.3(14) . .
C3 C10 H10 118.9 . .
C64 C10 C3 122.2(17) . .
C64 C10 H10 118.9 . .
C32 C11 C5AA 121.0(15) . .
C32 C11 C51 120.7(15) . .
C51 C11 C5AA 118.3(14) . .
C9BA C12 C13 121.4(15) . .
C60 C12 C9BA 121.8(15) . .
C60 C12 C13 116.8(15) . .
C43 C13 C12 120.3(16) . .
C43 C13 C73 125.0(17) . .
C73 C13 C12 114.7(16) . .
C23 C14 C31 120.6(16) . .
C23 C14 C50 124.1(16) . .
C31 C14 C50 115.2(15) . .
C38 C15 C21 119.7(17) . .
C52 C15 C21 117.6(17) . .
C52 C15 C38 122.7(18) . .
C49 C9AA Si6A 165.3(16) . .
C4CA C4AA C3 119.4(15) . .
C4CA C4AA C9 123.2(15) . .
C9 C4AA C3 117.3(14) . .
C25 C18 C29 117.6(16) . .
C47 C18 C25 123.7(16) . .
C47 C18 C29 118.6(15) . .
C38 C19 C43 123.5(17) . .
C38 C19 C45 118.9(16) . .
C43 C19 C45 117.6(16) . .
C6 C7AA C3CA 123.3(15) . .
C6 C7AA C53 116.4(16) . .
C3CA C7AA C53 119.7(14) . .
C30 C21 C15 117.3(17) . .
C59 C21 C15 116.9(17) . .
C59 C21 C30 125.7(17) . .
C35 C22 C44 118.5(16) . .
C35 C22 C55 120.0(16) . .
C55 C22 C44 121.4(15) . .
C5AA C23 C28 114.1(14) . .
C14 C23 C5AA 122.4(15) . .
C14 C23 C28 123.2(16) . .
C30 C24 H24 118.7 . .
C46 C24 H24 118.7 . .
C46 C24 C30 122.6(17) . .
C4CA C25 C18 122.3(16) . .
C4CA C25 C64 118.8(15) . .
C18 C25 C64 118.8(16) . .
C7 C26 C9BA 116.0(15) . .
C55 C26 C9BA 116.9(15) . .
C55 C26 C7 127.1(15) . .
C6 C27 H27 118.3 . .
C28 C27 C6 123.3(17) . .
C28 C27 H27 118.3 . .
C23 C28 H28 119.0 . .
C27 C28 C23 122.0(17) . .
C27 C28 H28 119.0 . .
C5 C29 C18 119.7(15) . .
C5 C29 C67 121.4(17) . .
C67 C29 C18 118.9(17) . .
C21 C30 C24 120.0(16) . .
C45 C30 C21 122.2(16) . .
C45 C30 C24 117.5(16) . .
C14 C31 C32 118.6(15) . .
C63 C31 C14 120.0(16) . .
C63 C31 C32 121.4(16) . .
C11 C32 C31 120.5(15) . .
C54 C32 C11 120.1(16) . .
C54 C32 C31 119.4(15) . .
C5 C3CA C4CA 118.6(16) . .
C5 C3CA C7AA 125.4(16) . .
C7AA C3CA C4CA 116.0(14) . .
C54 C34 Si3 177.2(16) . .
C22 C35 C37 120.6(16) . .
C22 C35 C48 117.8(16) . .
C48 C35 C37 121.5(16) . .
C61 C36 C5 165(2) . .
C9BA C37 C71 120.2(16) . .
C35 C37 C9BA 117.3(15) . .
C35 C37 C71 122.3(16) . .
C15 C38 C70 119.3(18) . .
C19 C38 C15 121.8(18) . .
C19 C38 C70 118.9(17) . .
C7 C39 C46 123.4(16) . .
C7 C39 C60 119.4(16) . .
C46 C39 C60 116.9(16) . .
C0CA C40 Si0A 169.6(16) . .
C44 C5CA H5CA 120.4 . .
C44 C5CA C57 119.2(18) . .
C57 C5CA H5CA 120.4 . .
C53 C42 Si1 166.7(18) . .
C13 C43 C19 124.0(17) . .
C13 C43 H43 118.0 . .
C19 C43 H43 118.0 . .
C22 C44 H44 118.7 . .
C5CA C44 C22 122.7(17) . .
C5CA C44 H44 118.7 . .
C19 C45 C60 119.5(16) . .
C30 C45 C19 120.0(16) . .
C30 C45 C60 120.4(16) . .
C24 C46 C39 122.0(18) . .
C24 C46 H46 119.0 . .
C39 C46 H46 119.0 . .
C18 C47 H47 119.6 . .
C87 C47 C18 120.8(17) . .
C87 C47 H47 119.6 . .
C35 C48 H48 118.7 . .
C57 C48 C35 122.6(18) . .
C57 C48 H48 118.7 . .
C9AA C49 C55 169(2) . .
C14 C50 H50 118.5 . .
C84 C50 C14 123.1(18) . .
C84 C50 H50 118.5 . .
C3 C51 C11 121.7(16) . .
C3 C51 H51 119.2 . .
C11 C51 H51 119.2 . .
C15 C52 H52 118.0 . .
C15 C52 C89 123.9(19) . .
C89 C52 H52 118.0 . .
C42 C53 C7AA 166(2) . .
C34 C54 C32 176.7(18) . .
C22 C55 C49 117.1(15) . .
C26 C55 C22 121.9(15) . .
C26 C55 C49 120.6(16) . .
C5CA C57 H57 120.4 . .
C48 C57 C5CA 119.2(19) . .
C48 C57 H57 120.4 . .
Si4 C58 H58 107.3 . .
C66 C58 Si4 114.2(17) . .
C66 C58 H58 107.3 . .
C1AA C58 Si4 114.9(18) . .
C1AA C58 H58 107.3 . .
C1AA C58 C66 105.2(18) . .
C21 C59 H59 117.4 . .
C68 C59 C21 125.2(19) . .
C68 C59 H59 117.4 . .
C12 C60 C39 117.8(16) . .
C12 C60 C45 121.7(16) . .
C45 C60 C39 120.2(16) . .
C36 C61 Si4 173.6(19) . .
Si1 C62 H62 104.6 . .
C69 C62 Si1 116.1(15) . .
C69 C62 H62 104.6 . .
C69 C62 C77 110.6(18) . .
C77 C62 Si1 114.8(16) . .
C77 C62 H62 104.6 . .
C31 C63 H63 119.1 . .
C31 C63 C1P 121.7(18) . .
C1P C63 H63 119.1 . .
C10 C64 C25 120.5(17) . .
C10 C64 H64 119.8 . .
C25 C64 H64 119.8 . .
C70 C65 Si5 175.6(18) . .
C58 C66 H66A 109.5 . .
C58 C66 H66B 109.5 . .
C58 C66 H66C 109.5 . .
H66A C66 H66B 109.5 . .
H66A C66 H66C 109.5 . .
H66B C66 H66C 109.5 . .
C29 C67 H67 120.2 . .
C82 C67 C29 119.7(19) . .
C82 C67 H67 120.2 . .
C59 C68 H68 120.1 . .
C59 C68 C89 119.8(19) . .
C89 C68 H68 120.1 . .
C62 C69 H69A 109.5 . .
C62 C69 H69B 109.5 . .
C62 C69 H69C 109.5 . .
H69A C69 H69B 109.5 . .
H69A C69 H69C 109.5 . .
H69B C69 H69C 109.5 . .
C65 C70 C38 178(2) . .
C37 C71 H71 120.0 . .
C73 C71 C37 120.1(18) . .
C73 C71 H71 120.0 . .
Si3 C72 H72 109.4 . .
C1N C72 Si3 109.1(16) . .
C1N C72 H72 109.4 . .
C3AA C72 Si3 112.8(17) . .
C3AA C72 H72 109.4 . .
C3AA C72 C1N 107(2) . .
C13 C73 H73 117.3 . .
C71 C73 C13 125.4(18) . .
C71 C73 H73 117.3 . .
H75A C75 H75B 109.5 . .
H75A C75 H75C 109.5 . .
H75B C75 H75C 109.5 . .
C0BA C75 H75A 109.5 . .
C0BA C75 H75B 109.5 . .
C0BA C75 H75C 109.5 . .
Si3 C76 H76 106.9 . .
C93 C76 Si3 113.8(16) . .
C93 C76 H76 106.9 . .
C94 C76 Si3 112.2(17) . .
C94 C76 H76 106.9 . .
C94 C76 C93 110(2) . .
C62 C77 H77A 109.5 . .
C62 C77 H77B 109.5 . .
C62 C77 H77C 109.5 . .
H77A C77 H77B 109.5 . .
H77A C77 H77C 109.5 . .
H77B C77 H77C 109.5 . .
Si4 C78 H78 107.6 . .
C92 C78 Si4 113.2(16) . .
C92 C78 H78 107.6 . .
C1BA C78 Si4 111.6(16) . .
C1BA C78 H78 107.6 . .
C1BA C78 C92 108.9(18) . .
Si1 C79 H79 111.2 . .
C1M C79 Si1 111.0(18) . .
C1M C79 H79 111.2 . .
C1M C79 C3BA 105(2) . .
C3BA C79 Si1 107.0(18) . .
C3BA C79 H79 111.2 . .
H80A C80 H80B 109.5 . .
H80A C80 H80C 109.5 . .
H80B C80 H80C 109.5 . .
C0BA C80 H80A 109.5 . .
C0BA C80 H80B 109.5 . .
C0BA C80 H80C 109.5 . .
H81A C81 H81B 109.5 . .
H81A C81 H81C 109.5 . .
H81B C81 H81C 109.5 . .
C88 C81 H81A 109.5 . .
C88 C81 H81B 109.5 . .
C88 C81 H81C 109.5 . .
C67 C82 H82 118.2 . .
C67 C82 C87 123.7(19) . .
C87 C82 H82 118.2 . .
Si5 C83 H83 112.5 . .
Si5 C83 H83A 119.5 . .
C1J C83 Si5 109.3(19) . .
C1J C83 H83 112.5 . .
C1J C83 H83A 119.5 . .
C1J C83 C8BA 104(2) . .
C1J C83 C7BA 89(3) . .
C8BA C83 Si5 105.8(18) . .
C8BA C83 H83 112.5 . .
C7BA C83 Si5 93(2) . .
C7BA C83 H83A 119.5 . .
C50 C84 H84 120.0 . .
C50 C84 C1P 119.9(19) . .
C1P C84 H84 120.0 . .
H85A C85 H85B 109.5 . .
H85A C85 H85C 109.5 . .
H85B C85 H85C 109.5 . .
C1E C85 H85A 109.5 . .
C1E C85 H85B 109.5 . .
C1E C85 H85C 109.5 . .
H86A C86 H86B 109.5 . .
H86A C86 H86C 109.5 . .
H86B C86 H86C 109.5 . .
C1L C86 H86A 109.5 . .
C1L C86 H86B 109.5 . .
C1L C86 H86C 109.5 . .
C47 C87 H87 121.0 . .
C82 C87 C47 118(2) . .
C82 C87 H87 121.0 . .
Si3 C88 H88 104.7 . .
C81 C88 Si3 118.1(17) . .
C81 C88 H88 104.7 . .
C81 C88 C2AA 113(2) . .
C2AA C88 Si3 110.1(16) . .
C2AA C88 H88 104.7 . .
C52 C89 C68 116.5(19) . .
C52 C89 H89 121.7 . .
C68 C89 H89 121.7 . .
H91A C91 H91B 109.5 . .
H91A C91 H91C 109.5 . .
H91B C91 H91C 109.5 . .
C1O C91 H91A 109.5 . .
C1O C91 H91B 109.5 . .
C1O C91 H91C 109.5 . .
C78 C92 H92A 109.5 . .
C78 C92 H92B 109.5 . .
C78 C92 H92C 109.5 . .
H92A C92 H92B 109.5 . .
H92A C92 H92C 109.5 . .
H92B C92 H92C 109.5 . .
C76 C93 H93A 109.5 . .
C76 C93 H93B 109.5 . .
C76 C93 H93C 109.5 . .
H93A C93 H93B 109.5 . .
H93A C93 H93C 109.5 . .
H93B C93 H93C 109.5 . .
C76 C94 H94A 109.5 . .
C76 C94 H94B 109.5 . .
C76 C94 H94C 109.5 . .
H94A C94 H94B 109.5 . .
H94A C94 H94C 109.5 . .
H94B C94 H94C 109.5 . .
H95A C95 H95B 109.5 . .
H95A C95 H95C 109.5 . .
H95B C95 H95C 109.5 . .
C1G C95 H95A 109.5 . .
C1G C95 H95B 109.5 . .
C1G C95 H95C 109.5 . .
H1AA C1A H1AB 109.5 . .
H1AA C1A H1AC 109.5 . .
H1AB C1A H1AC 109.5 . .
C1C C1A H1AA 109.5 . .
C1C C1A H1AB 109.5 . .
C1C C1A H1AC 109.5 . .
Si5 C1B H1B 107.6 . .
C4 C1B Si5 114(3) . .
C4 C1B H1B 107.6 . .
C4 C1B C1CA 109(4) . .
C1CA C1B Si5 112(3) . .
C1CA C1B H1B 107.6 . .
Si4 C1C H1CD 108.9 . .
C1A C1C Si4 112.7(18) . .
C1A C1C H1CD 108.9 . .
C2BA C1C Si4 115.3(19) . .
C2BA C1C C1A 102(2) . .
C2BA C1C H1CD 108.9 . .
H1DA C1D H1DB 109.5 . .
H1DA C1D H1DC 109.5 . .
H1DB C1D H1DC 109.5 . .
C1Q C1D H1DA 109.5 . .
C1Q C1D H1DB 109.5 . .
C1Q C1D H1DC 109.5 . .
C85 C1E H1E 107.5 . .
C85 C1E Si0A 117(3) . .
Si0A C1E H1E 107.5 . .
C20 C1E C85 103(4) . .
C20 C1E H1E 107.5 . .
C20 C1E Si0A 114(3) . .
C95 C1G H1G 105.4 . .
C95 C1G Si6A 118(2) . .
Si6A C1G H1G 105.4 . .
C5BA C1G C95 106(3) . .
C5BA C1G H1G 105.4 . .
C5BA C1G Si6A 116(3) . .
H1IA C1I H1IB 109.5 . .
H1IA C1I H1IC 109.5 . .
H1IB C1I H1IC 109.5 . .
C1O C1I H1IA 109.5 . .
C1O C1I H1IB 109.5 . .
C1O C1I H1IC 109.5 . .
C83 C1J H1JA 109.5 . .
C83 C1J H1JB 109.5 . .
C83 C1J H1JC 109.5 . .
H1JA C1J H1JB 109.5 . .
H1JA C1J H1JC 109.5 . .
H1JB C1J H1JC 109.5 . .
Si1 C1L H1L 107.1 . .
C86 C1L Si1 113.9(15) . .
C86 C1L H1L 107.1 . .
C4BA C1L Si1 114.8(15) . .
C4BA C1L C86 106.5(17) . .
C4BA C1L H1L 107.1 . .
C79 C1M H1MA 109.5 . .
C79 C1M H1MB 109.5 . .
C79 C1M H1MC 109.5 . .
H1MA C1M H1MB 109.5 . .
H1MA C1M H1MC 109.5 . .
H1MB C1M H1MC 109.5 . .
C72 C1N H1NA 109.5 . .
C72 C1N H1NB 109.5 . .
C72 C1N H1NC 109.5 . .
H1NA C1N H1NB 109.5 . .
H1NA C1N H1NC 109.5 . .
H1NB C1N H1NC 109.5 . .
Si5 C1O H1O 104.2 . .
Si5 C1O H1OA 112.9 . .
C91 C1O Si5 123(2) . .
C91 C1O C1I 112(3) . .
C91 C1O H1O 104.2 . .
C1I C1O Si5 107(2) . .
C1I C1O H1O 104.2 . .
C6CA C1O Si5 117(3) . .
C6CA C1O H1OA 112.9 . .
C16 C1O Si5 98(3) . .
C16 C1O H1OA 112.9 . .
C16 C1O C6CA 101(4) . .
C63 C1P H1P 120.2 . .
C84 C1P C63 119.5(18) . .
C84 C1P H1P 120.2 . .
C1D C1Q H1Q 108.1 . .
C1D C1Q Si0A 119(2) . .
C1D C1Q C6AA 106(2) . .
Si0A C1Q H1Q 108.1 . .
C6AA C1Q H1Q 108.1 . .
C6AA C1Q Si0A 107(2) . .
H0AA C0AA H0AB 109.5 . .
H0AA C0AA H0AC 109.5 . .
H0AB C0AA H0AC 109.5 . .
C8AA C0AA H0AA 109.5 . .
C8AA C0AA H0AB 109.5 . .
C8AA C0AA H0AC 109.5 . .
C88 C2AA H2AA 109.5 . .
C88 C2AA H2AB 109.5 . .
C88 C2AA H2AC 109.5 . .
H2AA C2AA H2AB 109.5 . .
H2AA C2AA H2AC 109.5 . .
H2AB C2AA H2AC 109.5 . .
C72 C3AA H3AA 109.5 . .
C72 C3AA H3AB 109.5 . .
C72 C3AA H3AC 109.5 . .
H3AA C3AA H3AB 109.5 . .
H3AA C3AA H3AC 109.5 . .
H3AB C3AA H3AC 109.5 . .
C0AA C8AA H8AA 108.4 . .
C0AA C8AA Si6A 104(2) . .
C17 C8AA C0AA 118(3) . .
C17 C8AA H8AA 108.4 . .
C17 C8AA Si6A 109(2) . .
Si6A C8AA H8AA 108.4 . .
C8AA C17 H17A 109.5 . .
C8AA C17 H17B 109.5 . .
C8AA C17 H17C 109.5 . .
H17A C17 H17B 109.5 . .
H17A C17 H17C 109.5 . .
H17B C17 H17C 109.5 . .
C9AA Si6A C1G 101.8(11) . .
C9AA Si6A C8AA 105.7(11) . .
C9AA Si6A C0BA 112.8(14) . .
C1G Si6A C8AA 111.5(15) . .
C0BA Si6A C1G 108.4(15) . .
C0BA Si6A C8AA 115.8(13) . .
C40 Si0A C1Q 103.6(11) . .
C40 Si0A C41 108.3(14) . .
C1E Si0A C40 108.8(14) . .
C1E Si0A C1Q 108.2(16) . .
C1E Si0A C41 116.9(18) . .
C1Q Si0A C41 110.2(13) . .
C1Q C6AA H6AA 109.5 . .
C1Q C6AA H6AB 109.5 . .
C1Q C6AA H6AC 109.5 . .
H6AA C6AA H6AB 109.5 . .
H6AA C6AA H6AC 109.5 . .
H6AB C6AA H6AC 109.5 . .
C1E C20 H20A 109.5 . .
C1E C20 H20B 109.5 . .
C1E C20 H20C 109.5 . .
H20A C20 H20B 109.5 . .
H20A C20 H20C 109.5 . .
H20B C20 H20C 109.5 . .
C75 C0BA Si6A 121(2) . .
C75 C0BA H0BA 103.3 . .
C80 C0BA C75 112(3) . .
C80 C0BA Si6A 112(2) . .
C80 C0BA H0BA 103.3 . .
Si6A C0BA H0BA 103.3 . .
C58 C1AA H1AD 109.5 . .
C58 C1AA H1AE 109.5 . .
C58 C1AA H1AF 109.5 . .
H1AD C1AA H1AE 109.5 . .
H1AD C1AA H1AF 109.5 . .
H1AE C1AA H1AF 109.5 . .
C79 C3BA H3BA 109.5 . .
C79 C3BA H3BB 109.5 . .
C79 C3BA H3BC 109.5 . .
H3BA C3BA H3BB 109.5 . .
H3BA C3BA H3BC 109.5 . .
H3BB C3BA H3BC 109.5 . .
C78 C1BA H1BA 109.5 . .
C78 C1BA H1BB 109.5 . .
C78 C1BA H1BC 109.5 . .
H1BA C1BA H1BB 109.5 . .
H1BA C1BA H1BC 109.5 . .
H1BB C1BA H1BC 109.5 . .
C1L C4BA H4BA 109.5 . .
C1L C4BA H4BB 109.5 . .
C1L C4BA H4BC 109.5 . .
H4BA C4BA H4BB 109.5 . .
H4BA C4BA H4BC 109.5 . .
H4BB C4BA H4BC 109.5 . .
C1C C2BA H2BA 109.5 . .
C1C C2BA H2BB 109.5 . .
C1C C2BA H2BC 109.5 . .
H2BA C2BA H2BB 109.5 . .
H2BA C2BA H2BC 109.5 . .
H2BB C2BA H2BC 109.5 . .
C1G C5BA H5BA 109.5 . .
C1G C5BA H5BB 109.5 . .
C1G C5BA H5BC 109.5 . .
H5BA C5BA H5BB 109.5 . .
H5BA C5BA H5BC 109.5 . .
H5BB C5BA H5BC 109.5 . .
C83 C8BA H8BA 109.5 . .
C83 C8BA H8BB 109.5 . .
C83 C8BA H8BC 109.5 . .
H8BA C8BA H8BB 109.5 . .
H8BA C8BA H8BC 109.5 . .
H8BB C8BA H8BC 109.5 . .
C83 C7BA H7BA 109.5 . .
C83 C7BA H7BB 109.5 . .
C83 C7BA H7BC 109.5 . .
H7BA C7BA H7BB 109.5 . .
H7BA C7BA H7BC 109.5 . .
H7BB C7BA H7BC 109.5 . .
C1B C4 H4A 109.5 . .
C1B C4 H4B 109.5 . .
C1B C4 H4C 109.5 . .
H4A C4 H4B 109.5 . .
H4A C4 H4C 109.5 . .
H4B C4 H4C 109.5 . .
C1B C1CA H1CA 109.5 . .
C1B C1CA H1CB 109.5 . .
C1B C1CA H1CC 109.5 . .
H1CA C1CA H1CB 109.5 . .
H1CA C1CA H1CC 109.5 . .
H1CB C1CA H1CC 109.5 . .
H2CA C2CA H2CB 109.5 . .
H2CA C2CA H2CC 109.5 . .
H2CB C2CA H2CC 109.5 . .
C33 C2CA H2CA 109.5 . .
C33 C2CA H2CB 109.5 . .
C33 C2CA H2CC 109.5 . .
H2A C2 H2B 109.5 . .
H2A C2 H2C 109.5 . .
H2B C2 H2C 109.5 . .
C33 C2 H2A 109.5 . .
C33 C2 H2B 109.5 . .
C33 C2 H2C 109.5 . .
Si5 C33 H33 106.6 . .
C2CA C33 Si5 115(5) . .
C2CA C33 H33 106.6 . .
C2 C33 Si5 121(5) . .
C2 C33 C2CA 100(5) . .
C2 C33 H33 106.6 . .
H1A C1 H1C 109.5 . .
H1A C1 H1D 109.5 . .
H1C C1 H1D 109.5 . .
C41 C1 H1A 109.5 . .
C41 C1 H1C 109.5 . .
C41 C1 H1D 109.5 . .
H8A C8 H8B 109.5 . .
H8A C8 H8C 109.5 . .
H8B C8 H8C 109.5 . .
C41 C8 H8A 109.5 . .
C41 C8 H8B 109.5 . .
C41 C8 H8C 109.5 . .
Si0A C41 H41 104.5 . .
C1 C41 Si0A 107(3) . .
C1 C41 C8 132(4) . .
C1 C41 H41 104.5 . .
C8 C41 Si0A 102(2) . .
C8 C41 H41 104.5 . .
C1O C6CA H6CA 109.5 . .
C1O C6CA H6CB 109.5 . .
C1O C6CA H6CC 109.5 . .
H6CA C6CA H6CB 109.5 . .
H6CA C6CA H6CC 109.5 . .
H6CB C6CA H6CC 109.5 . .
C1O C16 H16A 109.5 . .
C1O C16 H16B 109.5 . .
C1O C16 H16C 109.5 . .
H16A C16 H16B 109.5 . .
H16A C16 H16C 109.5 . .
H16B C16 H16C 109.5 . .

loop_
_geom_bond_atom_site_label_1
_geom_bond_atom_site_label_2
_geom_bond_distance
_geom_bond_site_symmetry_2
Si1 C42 1.82(2) .
Si1 C62 1.85(2) .
Si1 C79 1.95(2) .
Si1 C1L 1.82(2) .
Si3 C34 1.842(19) .
Si3 C72 1.83(2) .
Si3 C76 1.86(2) .
Si3 C88 1.95(2) .
Si4 C58 1.86(2) .
Si4 C61 1.80(2) .
Si4 C78 1.87(2) .
Si4 C1C 1.82(3) .
Si5 C65 1.85(2) .
Si5 C83 1.96(2) .
Si5 C1B 1.84(3) .
Si5 C1O 1.85(2) .
Si5 C33 1.91(7) .
C4CA C4AA 1.38(2) .
C4CA C25 1.38(2) .
C4CA C3CA 1.46(2) .
C9BA C12 1.43(2) .
C9BA C26 1.46(2) .
C9BA C37 1.43(2) .
C3 C10 1.43(2) .
C3 C4AA 1.44(2) .
C3 C51 1.38(2) .
C0CA C7 1.49(2) .
C0CA C40 1.21(2) .
C5 C29 1.40(2) .
C5 C3CA 1.38(2) .
C5 C36 1.49(3) .
C6 C9 1.45(2) .
C6 C7AA 1.38(2) .
C6 C27 1.43(2) .
C7 C26 1.41(2) .
C7 C39 1.40(2) .
C5AA C9 1.38(2) .
C5AA C11 1.46(2) .
C5AA C23 1.45(2) .
C9 C4AA 1.43(2) .
C10 H10 0.9500 .
C10 C64 1.33(2) .
C11 C32 1.41(2) .
C11 C51 1.42(2) .
C12 C13 1.48(2) .
C12 C60 1.40(2) .
C13 C43 1.35(2) .
C13 C73 1.43(2) .
C14 C23 1.39(2) .
C14 C31 1.44(2) .
C14 C50 1.46(2) .
C15 C21 1.44(2) .
C15 C38 1.42(2) .
C15 C52 1.41(2) .
C9AA C49 1.26(2) .
C9AA Si6A 1.800(19) .
C18 C25 1.42(2) .
C18 C29 1.43(2) .
C18 C47 1.41(2) .
C19 C38 1.39(2) .
C19 C43 1.41(2) .
C19 C45 1.44(2) .
C7AA C3CA 1.44(2) .
C7AA C53 1.46(2) .
C21 C30 1.43(2) .
C21 C59 1.40(2) .
C22 C35 1.41(2) .
C22 C44 1.43(2) .
C22 C55 1.42(2) .
C23 C28 1.46(2) .
C24 H24 0.9500 .
C24 C30 1.49(2) .
C24 C46 1.30(2) .
C25 C64 1.43(2) .
C26 C55 1.39(2) .
C27 H27 0.9500 .
C27 C28 1.35(2) .
C28 H28 0.9500 .
C29 C67 1.43(2) .
C30 C45 1.38(2) .
C31 C32 1.45(2) .
C31 C63 1.37(2) .
C32 C54 1.40(2) .
C34 C54 1.21(2) .
C35 C37 1.43(2) .
C35 C48 1.42(2) .
C36 C61 1.24(2) .
C37 C71 1.44(2) .
C38 C70 1.45(3) .
C39 C46 1.45(2) .
C39 C60 1.45(2) .
C40 Si0A 1.801(19) .
C5CA H5CA 0.9500 .
C5CA C44 1.35(2) .
C5CA C57 1.43(2) .
C42 C53 1.24(2) .
C43 H43 0.9500 .
C44 H44 0.9500 .
C45 C60 1.44(2) .
C46 H46 0.9500 .
C47 H47 0.9500 .
C47 C87 1.41(2) .
C48 H48 0.9500 .
C48 C57 1.37(2) .
C49 C55 1.44(2) .
C50 H50 0.9500 .
C50 C84 1.34(2) .
C51 H51 0.9500 .
C52 H52 0.9500 .
C52 C89 1.41(2) .
C57 H57 0.9500 .
C58 H58 1.0000 .
C58 C66 1.58(3) .
C58 C1AA 1.56(3) .
C59 H59 0.9500 .
C59 C68 1.35(2) .
C62 H62 1.0000 .
C62 C69 1.47(3) .
C62 C77 1.55(3) .
C63 H63 0.9500 .
C63 C1P 1.40(2) .
C64 H64 0.9500 .
C65 C70 1.20(2) .
C66 H66A 0.9800 .
C66 H66B 0.9800 .
C66 H66C 0.9800 .
C67 H67 0.9500 .
C67 C82 1.34(2) .
C68 H68 0.9500 .
C68 C89 1.42(3) .
C69 H69A 0.9800 .
C69 H69B 0.9800 .
C69 H69C 0.9800 .
C71 H71 0.9500 .
C71 C73 1.32(2) .
C72 H72 1.0000 .
C72 C1N 1.57(3) .
C72 C3AA 1.57(3) .
C73 H73 0.9500 .
C75 H75A 0.9800 .
C75 H75B 0.9800 .
C75 H75C 0.9800 .
C75 C0BA 1.50(2) .
C76 H76 1.0000 .
C76 C93 1.56(3) .
C76 C94 1.54(3) .
C77 H77A 0.9800 .
C77 H77B 0.9800 .
C77 H77C 0.9800 .
C78 H78 1.0000 .
C78 C92 1.55(3) .
C78 C1BA 1.53(3) .
C79 H79 1.0000 .
C79 C1M 1.50(3) .
C79 C3BA 1.63(3) .
C80 H80A 0.9800 .
C80 H80B 0.9800 .
C80 H80C 0.9800 .
C80 C0BA 1.49(2) .
C81 H81A 0.9800 .
C81 H81B 0.9800 .
C81 H81C 0.9800 .
C81 C88 1.43(3) .
C82 H82 0.9500 .
C82 C87 1.39(3) .
C83 H83 1.0000 .
C83 H83A 1.0000 .
C83 C1J 1.53(3) .
C83 C8BA 1.79(4) .
C83 C7BA 1.81(5) .
C84 H84 0.9500 .
C84 C1P 1.39(2) .
C85 H85A 0.9800 .
C85 H85B 0.9800 .
C85 H85C 0.9800 .
C85 C1E 1.55(4) .
C86 H86A 0.9800 .
C86 H86B 0.9800 .
C86 H86C 0.9800 .
C86 C1L 1.58(3) .
C87 H87 0.9500 .
C88 H88 1.0000 .
C88 C2AA 1.55(3) .
C89 H89 0.9500 .
C91 H91A 0.9800 .
C91 H91B 0.9800 .
C91 H91C 0.9800 .
C91 C1O 1.53(2) .
C92 H92A 0.9800 .
C92 H92B 0.9800 .
C92 H92C 0.9800 .
C93 H93A 0.9800 .
C93 H93B 0.9800 .
C93 H93C 0.9800 .
C94 H94A 0.9800 .
C94 H94B 0.9800 .
C94 H94C 0.9800 .
C95 H95A 0.9800 .
C95 H95B 0.9800 .
C95 H95C 0.9800 .
C95 C1G 1.52(3) .
C1A H1AA 0.9800 .
C1A H1AB 0.9800 .
C1A H1AC 0.9800 .
C1A C1C 1.62(3) .
C1B H1B 1.0000 .
C1B C4 1.44(6) .
C1B C1CA 1.48(6) .
C1C H1CD 1.0000 .
C1C C2BA 1.538(12) .
C1D H1DA 0.9800 .
C1D H1DB 0.9800 .
C1D H1DC 0.9800 .
C1D C1Q 1.42(4) .
C1E H1E 1.0000 .
C1E Si0A 1.71(4) .
C1E C20 1.53(6) .
C1G H1G 1.0000 .
C1G Si6A 1.85(3) .
C1G C5BA 1.42(4) .
C1I H1IA 0.9800 .
C1I H1IB 0.9800 .
C1I H1IC 0.9800 .
C1I C1O 1.55(2) .
C1J H1JA 0.9800 .
C1J H1JB 0.9800 .
C1J H1JC 0.9800 .
C1L H1L 1.0000 .
C1L C4BA 1.51(3) .
C1M H1MA 0.9800 .
C1M H1MB 0.9800 .
C1M H1MC 0.9800 .
C1N H1NA 0.9800 .
C1N H1NB 0.9800 .
C1N H1NC 0.9800 .
C1O H1O 1.0000 .
C1O H1OA 1.0000 .
C1O C6CA 1.64(6) .
C1O C16 1.56(6) .
C1P H1P 0.9500 .
C1Q H1Q 1.0000 .
C1Q Si0A 1.90(3) .
C1Q C6AA 1.68(3) .
C0AA H0AA 0.9800 .
C0AA H0AB 0.9800 .
C0AA H0AC 0.9800 .
C0AA C8AA 1.57(2) .
C2AA H2AA 0.9800 .
C2AA H2AB 0.9800 .
C2AA H2AC 0.9800 .
C3AA H3AA 0.9800 .
C3AA H3AB 0.9800 .
C3AA H3AC 0.9800 .
C8AA H8AA 1.0000 .
C8AA C17 1.53(2) .
C8AA Si6A 1.92(3) .
C17 H17A 0.9800 .
C17 H17B 0.9800 .
C17 H17C 0.9800 .
Si6A C0BA 1.84(3) .
Si0A C41 1.93(3) .
C6AA H6AA 0.9800 .
C6AA H6AB 0.9800 .
C6AA H6AC 0.9800 .
C20 H20A 0.9800 .
C20 H20B 0.9800 .
C20 H20C 0.9800 .
C0BA H0BA 1.0000 .
C1AA H1AD 0.9800 .
C1AA H1AE 0.9800 .
C1AA H1AF 0.9800 .
C3BA H3BA 0.9800 .
C3BA H3BB 0.9800 .
C3BA H3BC 0.9800 .
C1BA H1BA 0.9800 .
C1BA H1BB 0.9800 .
C1BA H1BC 0.9800 .
C4BA H4BA 0.9800 .
C4BA H4BB 0.9800 .
C4BA H4BC 0.9800 .
C2BA H2BA 0.9800 .
C2BA H2BB 0.9800 .
C2BA H2BC 0.9800 .
C5BA H5BA 0.9800 .
C5BA H5BB 0.9800 .
C5BA H5BC 0.9800 .
C8BA H8BA 0.9800 .
C8BA H8BB 0.9800 .
C8BA H8BC 0.9800 .
C7BA H7BA 0.9800 .
C7BA H7BB 0.9800 .
C7BA H7BC 0.9800 .
C4 H4A 0.9800 .
C4 H4B 0.9800 .
C4 H4C 0.9800 .
C1CA H1CA 0.9800 .
C1CA H1CB 0.9800 .
C1CA H1CC 0.9800 .
C2CA H2CA 0.9800 .
C2CA H2CB 0.9800 .
C2CA H2CC 0.9800 .
C2CA C33 1.54(8) .
C2 H2A 0.9800 .
C2 H2B 0.9800 .
C2 H2C 0.9800 .
C2 C33 1.49(8) .
C33 H33 1.0000 .
C1 H1A 0.9800 .
C1 H1C 0.9800 .
C1 H1D 0.9800 .
C1 C41 1.56(4) .
C8 H8A 0.9800 .
C8 H8B 0.9800 .
C8 H8C 0.9800 .
C8 C41 1.71(5) .
C41 H41 1.0000 .
C6CA H6CA 0.9800 .
C6CA H6CB 0.9800 .
C6CA H6CC 0.9800 .
C16 H16A 0.9800 .
C16 H16B 0.9800 .
C16 H16C 0.9800 .

loop_
_geom_torsion_atom_site_label_1
_geom_torsion_atom_site_label_2
_geom_torsion_atom_site_label_3
_geom_torsion_atom_site_label_4
_geom_torsion
_geom_torsion_site_symmetry_1
_geom_torsion_site_symmetry_2
_geom_torsion_site_symmetry_3
_geom_torsion_site_symmetry_4
Si1 C42 C53 C7AA 22(15) . . . .
C4CA C25 C64 C10 -1(2) . . . .
C9BA C12 C13 C43 -179.3(15) . . . .
C9BA C12 C13 C73 1(2) . . . .
C9BA C12 C60 C39 -5(2) . . . .
C9BA C12 C60 C45 -177.8(15) . . . .
C9BA C26 C55 C22 -13(2) . . . .
C9BA C26 C55 C49 158.7(15) . . . .
C9BA C37 C71 C73 -5(2) . . . .
C3 C10 C64 C25 4(3) . . . .
C0CA C7 C26 C9BA 163.6(14) . . . .
C0CA C7 C26 C55 -18(2) . . . .
C0CA C7 C39 C46 15(2) . . . .
C0CA C7 C39 C60 -171.2(14) . . . .
C0CA C40 Si0A C1E 95(9) . . . .
C0CA C40 Si0A C1Q -20(9) . . . .
C0CA C40 Si0A C41 -137(9) . . . .
C5 C29 C67 C82 179.9(17) . . . .
C6 C9 C4AA C4CA -7(2) . . . .
C6 C9 C4AA C3 174.2(14) . . . .
C6 C7AA C3CA C4CA -12(2) . . . .
C6 C7AA C3CA C5 166.0(17) . . . .
C6 C7AA C53 C42 48(9) . . . .
C6 C27 C28 C23 -1(3) . . . .
C7 C0CA C40 Si0A 30(17) . . . .
C7 C26 C55 C22 168.4(16) . . . .
C7 C26 C55 C49 -19(3) . . . .
C7 C39 C46 C24 179.5(18) . . . .
C7 C39 C60 C12 8(2) . . . .
C7 C39 C60 C45 -179.4(15) . . . .
C5AA C9 C4AA C4CA 178.3(16) . . . .
C5AA C9 C4AA C3 0(2) . . . .
C5AA C11 C32 C31 1(2) . . . .
C5AA C11 C32 C54 179.6(14) . . . .
C5AA C11 C51 C3 -2(2) . . . .
C5AA C23 C28 C27 3(2) . . . .
C9 C6 C7AA C3CA 6(2) . . . .
C9 C6 C7AA C53 -164.7(14) . . . .
C9 C6 C27 C28 1(2) . . . .
C9 C5AA C11 C32 179.6(15) . . . .
C9 C5AA C11 C51 2(2) . . . .
C9 C5AA C23 C14 -179.8(16) . . . .
C9 C5AA C23 C28 -6(2) . . . .
C10 C3 C4AA C4CA 4(2) . . . .
C10 C3 C4AA C9 -177.6(14) . . . .
C10 C3 C51 C11 178.6(15) . . . .
C11 C5AA C9 C6 -175.3(13) . . . .
C11 C5AA C9 C4AA -1(2) . . . .
C11 C5AA C23 C14 3(2) . . . .
C11 C5AA C23 C28 175.9(14) . . . .
C12 C9BA C26 C7 7(2) . . . .
C12 C9BA C26 C55 -171.5(15) . . . .
C12 C9BA C37 C35 -178.2(15) . . . .
C12 C9BA C37 C71 7(2) . . . .
C12 C13 C43 C19 -1(2) . . . .
C12 C13 C73 C71 2(3) . . . .
C13 C12 C60 C39 177.6(14) . . . .
C13 C12 C60 C45 5(2) . . . .
C14 C23 C28 C27 176.3(16) . . . .
C14 C31 C32 C11 1(2) . . . .
C14 C31 C32 C54 -177.7(15) . . . .
C14 C31 C63 C1P -2(3) . . . .
C14 C50 C84 C1P 6(3) . . . .
C15 C21 C30 C24 -177.3(15) . . . .
C15 C21 C30 C45 -4(2) . . . .
C15 C21 C59 C68 2(3) . . . .
C15 C52 C89 C68 0(3) . . . .
C9AA C49 C55 C22 47(11) . . . .
C9AA C49 C55 C26 -125(10) . . . .
C9AA Si6A C0BA C75 -49(3) . . . .
C9AA Si6A C0BA C80 86(3) . . . .
C4AA C4CA C25 C18 177.7(16) . . . .
C4AA C4CA C25 C64 0(2) . . . .
C4AA C4CA C3CA C5 -170.1(15) . . . .
C4AA C4CA C3CA C7AA 8(2) . . . .
C4AA C3 C10 C64 -5(2) . . . .
C4AA C3 C51 C11 1(2) . . . .
C18 C25 C64 C10 -178.9(16) . . . .
C18 C29 C67 C82 -1(3) . . . .
C18 C47 C87 C82 -4(3) . . . .
C19 C45 C60 C12 -5(2) . . . .
C19 C45 C60 C39 -177.4(15) . . . .
C7AA C6 C9 C5AA 178.2(15) . . . .
C7AA C6 C9 C4AA 4(2) . . . .
C7AA C6 C27 C28 178.6(17) . . . .
C21 C15 C38 C19 0(3) . . . .
C21 C15 C38 C70 -179.0(16) . . . .
C21 C15 C52 C89 1(3) . . . .
C21 C30 C45 C19 4(2) . . . .
C21 C30 C45 C60 -178.3(16) . . . .
C21 C59 C68 C89 -2(3) . . . .
C22 C35 C37 C9BA -8(2) . . . .
C22 C35 C37 C71 167.5(15) . . . .
C22 C35 C48 C57 2(3) . . . .
C23 C5AA C9 C6 7(2) . . . .
C23 C5AA C9 C4AA -178.6(14) . . . .
C23 C5AA C11 C32 -3(2) . . . .
C23 C5AA C11 C51 179.8(14) . . . .
C23 C14 C31 C32 -1(2) . . . .
C23 C14 C31 C63 177.3(15) . . . .
C23 C14 C50 C84 -179.6(17) . . . .
C24 C30 C45 C19 177.9(14) . . . .
C24 C30 C45 C60 -5(2) . . . .
C25 C4CA C4AA C3 -2(2) . . . .
C25 C4CA C4AA C9 -179.9(15) . . . .
C25 C4CA C3CA C5 11(2) . . . .
C25 C4CA C3CA C7AA -170.9(14) . . . .
C25 C18 C29 C5 4(2) . . . .
C25 C18 C29 C67 -175.1(16) . . . .
C25 C18 C47 C87 177.4(17) . . . .
C26 C9BA C12 C13 175.0(14) . . . .
C26 C9BA C12 C60 -2(2) . . . .
C26 C9BA C37 C35 2(2) . . . .
C26 C9BA C37 C71 -173.0(14) . . . .
C26 C7 C39 C46 -176.5(16) . . . .
C26 C7 C39 C60 -3(2) . . . .
C27 C6 C9 C5AA -4(2) . . . .
C27 C6 C9 C4AA -178.6(14) . . . .
C27 C6 C7AA C3CA -171.6(15) . . . .
C27 C6 C7AA C53 18(2) . . . .
C29 C5 C3CA C4CA -11(2) . . . .
C29 C5 C3CA C7AA 171.0(16) . . . .
C29 C5 C36 C61 41(8) . . . .
C29 C18 C25 C4CA -4(2) . . . .
C29 C18 C25 C64 173.9(14) . . . .
C29 C18 C47 C87 0(2) . . . .
C29 C67 C82 C87 -2(3) . . . .
C30 C21 C59 C68 178.6(18) . . . .
C30 C24 C46 C39 -6(3) . . . .
C30 C45 C60 C12 178.2(16) . . . .
C30 C45 C60 C39 5(2) . . . .
C31 C14 C23 C5AA -1(2) . . . .
C31 C14 C23 C28 -173.4(15) . . . .
C31 C14 C50 C84 -2(2) . . . .
C31 C63 C1P C84 6(3) . . . .
C32 C11 C51 C3 -179.5(16) . . . .
C32 C31 C63 C1P 176.9(16) . . . .
C3CA C4CA C4AA C3 179.8(14) . . . .
C3CA C4CA C4AA C9 1(2) . . . .
C3CA C4CA C25 C18 -4(2) . . . .
C3CA C4CA C25 C64 178.7(15) . . . .
C3CA C5 C29 C18 4(3) . . . .
C3CA C5 C29 C67 -177.2(17) . . . .
C3CA C5 C36 C61 -134(7) . . . .
C3CA C7AA C53 C42 -124(8) . . . .
C34 Si3 C72 C1N -62.1(19) . . . .
C34 Si3 C72 C3AA 56.4(19) . . . .
C34 Si3 C76 C93 172.9(18) . . . .
C34 Si3 C76 C94 -61.7(18) . . . .
C35 C22 C44 C5CA 0(3) . . . .
C35 C22 C55 C26 8(3) . . . .
C35 C22 C55 C49 -164.0(15) . . . .
C35 C37 C71 C73 -179.5(17) . . . .
C35 C48 C57 C5CA -1(3) . . . .
C36 C5 C29 C18 -171.1(15) . . . .
C36 C5 C29 C67 8(2) . . . .
C36 C5 C3CA C4CA 163.2(15) . . . .
C36 C5 C3CA C7AA -14(3) . . . .
C37 C9BA C12 C13 -5(2) . . . .
C37 C9BA C12 C60 177.9(15) . . . .
C37 C9BA C26 C7 -173.5(15) . . . .
C37 C9BA C26 C55 8(2) . . . .
C37 C35 C48 C57 178.2(17) . . . .
C37 C71 C73 C13 0(3) . . . .
C38 C15 C21 C30 2(2) . . . .
C38 C15 C21 C59 178.6(16) . . . .
C38 C15 C52 C89 -179.3(18) . . . .
C38 C19 C43 C13 -177.4(17) . . . .
C38 C19 C45 C30 -2(2) . . . .
C38 C19 C45 C60 -179.7(16) . . . .
C39 C7 C26 C9BA -4(2) . . . .
C39 C7 C26 C55 174.0(17) . . . .
C40 C0CA C7 C26 -122(9) . . . .
C40 C0CA C7 C39 47(9) . . . .
C42 Si1 C62 C69 -34(2) . . . .
C42 Si1 C62 C77 -164.7(16) . . . .
C42 Si1 C1L C86 -61.3(17) . . . .
C42 Si1 C1L C4BA 61.8(18) . . . .
C43 C13 C73 C71 -178.3(18) . . . .
C43 C19 C38 C15 179.0(17) . . . .
C43 C19 C38 C70 -2(3) . . . .
C43 C19 C45 C30 178.7(15) . . . .
C43 C19 C45 C60 1(2) . . . .
C44 C22 C35 C37 -177.6(16) . . . .
C44 C22 C35 C48 -1(2) . . . .
C44 C22 C55 C26 -171.3(16) . . . .
C44 C22 C55 C49 16(2) . . . .
C44 C5CA C57 C48 0(3) . . . .
C45 C19 C38 C15 0(3) . . . .
C45 C19 C38 C70 179.3(16) . . . .
C45 C19 C43 C13 1(2) . . . .
C46 C24 C30 C21 178.9(17) . . . .
C46 C24 C30 C45 5(2) . . . .
C46 C39 C60 C12 -178.6(15) . . . .
C46 C39 C60 C45 -5(2) . . . .
C47 C18 C25 C4CA 179.3(15) . . . .
C47 C18 C25 C64 -3(2) . . . .
C47 C18 C29 C5 -179.0(16) . . . .
C47 C18 C29 C67 2(2) . . . .
C48 C35 C37 C9BA 176.3(16) . . . .
C48 C35 C37 C71 -9(3) . . . .
C49 C9AA Si6A C1G 75(7) . . . .
C49 C9AA Si6A C8AA -41(7) . . . .
C49 C9AA Si6A C0BA -169(6) . . . .
C50 C14 C23 C5AA 176.9(15) . . . .
C50 C14 C23 C28 4(3) . . . .
C50 C14 C31 C32 -179.0(14) . . . .
C50 C14 C31 C63 -1(2) . . . .
C50 C84 C1P C63 -8(3) . . . .
C51 C3 C10 C64 176.9(17) . . . .
C51 C3 C4AA C4CA -178.2(15) . . . .
C51 C3 C4AA C9 0(2) . . . .
C51 C11 C32 C31 178.3(14) . . . .
C51 C11 C32 C54 -3(2) . . . .
C52 C15 C21 C30 -178.4(16) . . . .
C52 C15 C21 C59 -2(2) . . . .
C52 C15 C38 C19 -179.7(18) . . . .
C52 C15 C38 C70 1(3) . . . .
C53 C7AA C3CA C4CA 158.7(15) . . . .
C53 C7AA C3CA C5 -24(3) . . . .
C55 C22 C35 C37 3(2) . . . .
C55 C22 C35 C48 179.0(16) . . . .
C55 C22 C44 C5CA 179.8(17) . . . .
C57 C5CA C44 C22 1(3) . . . .
C58 Si4 C78 C92 -58.1(19) . . . .
C58 Si4 C78 C1BA 178.7(17) . . . .
C58 Si4 C1C C1A -69.9(19) . . . .
C58 Si4 C1C C2BA 46(2) . . . .
C59 C21 C30 C24 6(3) . . . .
C59 C21 C30 C45 179.4(17) . . . .
C59 C68 C89 C52 1(3) . . . .
C60 C12 C13 C43 -2(2) . . . .
C60 C12 C13 C73 178.2(15) . . . .
C60 C39 C46 C24 6(3) . . . .
C61 Si4 C58 C66 49.5(19) . . . .
C61 Si4 C58 C1AA 171.3(18) . . . .
C61 Si4 C78 C92 58.5(19) . . . .
C61 Si4 C78 C1BA -64.8(19) . . . .
C61 Si4 C1C C1A 171.5(16) . . . .
C61 Si4 C1C C2BA -72(2) . . . .
C62 Si1 C42 C53 120(8) . . . .
C62 Si1 C1L C86 -179.8(15) . . . .
C62 Si1 C1L C4BA -57(2) . . . .
C63 C31 C32 C11 -177.3(16) . . . .
C63 C31 C32 C54 4(2) . . . .
C65 Si5 C1B C4 65(3) . . . .
C65 Si5 C1B C1CA -172(3) . . . .
C65 Si5 C1O C91 58(3) . . . .
C65 Si5 C1O C1I -74(3) . . . .
C65 Si5 C1O C6CA -43(3) . . . .
C65 Si5 C1O C16 65(3) . . . .
C67 C82 C87 C47 5(3) . . . .
C72 Si3 C76 C93 54(2) . . . .
C72 Si3 C76 C94 179.4(16) . . . .
C73 C13 C43 C19 178.7(16) . . . .
C76 Si3 C72 C1N 56(2) . . . .
C76 Si3 C72 C3AA 174.3(17) . . . .
C78 Si4 C58 C66 167.9(16) . . . .
C78 Si4 C58 C1AA -70(2) . . . .
C78 Si4 C1C C1A 56.8(18) . . . .
C78 Si4 C1C C2BA 173.1(18) . . . .
C79 Si1 C42 C53 -116(8) . . . .
C79 Si1 C62 C69 -151.8(17) . . . .
C79 Si1 C62 C77 77.0(19) . . . .
C79 Si1 C1L C86 51.3(18) . . . .
C79 Si1 C1L C4BA 174.4(17) . . . .
C83 Si5 C1B C4 179(3) . . . .
C83 Si5 C1B C1CA -57(3) . . . .
C83 Si5 C1O C91 -63(3) . . . .
C83 Si5 C1O C1I 165(2) . . . .
C83 Si5 C1O C6CA -164(3) . . . .
C83 Si5 C1O C16 -57(3) . . . .
C85 C1E Si0A C40 -46(3) . . . .
C85 C1E Si0A C1Q 66(3) . . . .
C85 C1E Si0A C41 -169(2) . . . .
C88 Si3 C72 C1N -179.7(16) . . . .
C88 Si3 C72 C3AA -61(2) . . . .
C88 Si3 C76 C93 -71(2) . . . .
C88 Si3 C76 C94 54.2(19) . . . .
C95 C1G Si6A C9AA -55(2) . . . .
C95 C1G Si6A C8AA 57(3) . . . .
C95 C1G Si6A C0BA -174(2) . . . .
C1B Si5 C1O C91 -177(3) . . . .
C1B Si5 C1O C1I 51(3) . . . .
C1B Si5 C1O C6CA 82(3) . . . .
C1B Si5 C1O C16 -171(3) . . . .
C1C Si4 C58 C66 -68(2) . . . .
C1C Si4 C58 C1AA 54(2) . . . .
C1C Si4 C78 C92 168.9(16) . . . .
C1C Si4 C78 C1BA 45.7(19) . . . .
C1G Si6A C0BA C75 63(3) . . . .
C1G Si6A C0BA C80 -162(3) . . . .
C1L Si1 C42 C53 -2(8) . . . .
C1L Si1 C62 C69 83(2) . . . .
C1L Si1 C62 C77 -48(2) . . . .
C1O Si5 C1B C4 -63(3) . . . .
C1O Si5 C1B C1CA 61(4) . . . .
C8AA Si6A C0BA C75 -171(2) . . . .
C8AA Si6A C0BA C80 -36(3) . . . .
Si6A C9AA C49 C55 56(14) . . . .
C20 C1E Si0A C40 -166(3) . . . .
C20 C1E Si0A C1Q -54(4) . . . .
C20 C1E Si0A C41 71(4) . . . .
C5BA C1G Si6A C9AA 178(3) . . . .
C5BA C1G Si6A C8AA -69(3) . . . .
C5BA C1G Si6A C0BA 59(3) . . . .
C33 Si5 C1B C4 -12(6) . . . .
C33 Si5 C1B C1CA 112(7) . . . .
C33 Si5 C1O C91 164(3) . . . .
C33 Si5 C1O C1I 32(3) . . . .
C33 Si5 C1O C6CA 63(4) . . . .
C33 Si5 C1O C16 170(4) . . . .
